data_4510392
loop_
_publ_author_name
'Karasawa, Satoru'
'Hagihara, Ryusuke'
'Abe, Yuichiro'
'Harada, Naomi'
'Todo, Jun-ichi'
'Koga, Noboru'

_publ_section_title
;
 Crystal Structures, Thermal Properties, and Emission Behaviors
 ofN,N-R-Phenyl-7-amino-2,4-trifluoromethylquinoline Derivatives:
 Supercooled Liquid-to-Crystal Transformation Induced by Mechanical
 Stimuli
;
_journal_issue 5
_journal_name_full 'Crystal Growth &amp; Design'
_journal_page_first 2468
_journal_paper_doi 10.1021/cg5001842
_journal_volume 14
_journal_year 2014
_chemical_formula_moiety 'C23 H14 F6 N2'
_chemical_formula_sum 'C23 H14 F6 N2'
_chemical_formula_weight 432.37
_space_group_IT_number 2
_symmetry_cell_setting triclinic
_symmetry_Int_Tables_number 2
_symmetry_space_group_name_Hall '-P 1'
_symmetry_space_group_name_H-M 'P -1'
_atom_sites_solution_hydrogens geom
_atom_sites_solution_primary direct
_atom_sites_solution_secondary difmap
_cell_angle_alpha 106.1770(10)
_cell_angle_beta 95.8100(10)
_cell_angle_gamma 100.3580(10)
_cell_formula_units_Z 8
_cell_length_a 10.0242(10)
_cell_length_b 16.1126(15)
_cell_length_c 25.623(3)
_cell_measurement_temperature 90
_cell_volume 3859.4(7)
_computing_cell_refinement Unknown
_computing_data_collection Unknown
_computing_data_reduction Unknown
_computing_molecular_graphics 'CrystalStructure 4.0'
_computing_publication_material 'CrystalStructure 4.0 (Rigaku, 2010)'
_computing_structure_refinement 'SHELXL97 (Sheldrick, 2008)'
_computing_structure_solution 'SIR92 (Altomare, et al., 1994)'
_diffrn_ambient_temperature 90
_diffrn_measured_fraction_theta_full 0.986
_diffrn_measured_fraction_theta_max 0.986
_diffrn_measurement_device_type CCD
_diffrn_measurement_method 'profile data from \q/2\q scans'
_diffrn_radiation_monochromator graphite
_diffrn_radiation_source 'fine-focus sealed tube'
_diffrn_radiation_type 'Mo K\a'
_diffrn_radiation_wavelength 0.71069
_diffrn_reflns_av_R_equivalents 0.0508
_diffrn_reflns_limit_h_max 12
_diffrn_reflns_limit_h_min -12
_diffrn_reflns_limit_k_max 20
_diffrn_reflns_limit_k_min -20
_diffrn_reflns_limit_l_max 32
_diffrn_reflns_limit_l_min -32
_diffrn_reflns_number 42652
_diffrn_reflns_theta_full 27.00
_diffrn_reflns_theta_max 27.00
_diffrn_standards_number 0
_exptl_absorpt_coefficient_mu 0.129
_exptl_absorpt_correction_T_max 0.9872
_exptl_absorpt_correction_T_min 0.9384
_exptl_absorpt_correction_type multi-scan
_exptl_crystal_colour yellow
_exptl_crystal_density_diffrn 1.488
_exptl_crystal_density_method 'not measured'
_exptl_crystal_description block
_exptl_crystal_F_000 1760.00
_exptl_crystal_size_max 0.500
_exptl_crystal_size_mid 0.300
_exptl_crystal_size_min 0.300
_refine_diff_density_max 0.600
_refine_diff_density_min -0.690
_refine_ls_extinction_method none
_refine_ls_goodness_of_fit_ref 1.037
_refine_ls_hydrogen_treatment constr
_refine_ls_number_parameters 1117
_refine_ls_number_reflns 16631
_refine_ls_number_restraints 0
_refine_ls_R_factor_gt 0.0485
_refine_ls_shift/su_max 0.001
_refine_ls_structure_factor_coef Fsqd
_refine_ls_weighting_details 'w = 1/[\s^2^(Fo^2^)+(0.0610P)^2^+1.8031P] where P=(Fo^2^+2Fc^2^)/3'
_refine_ls_weighting_scheme calc
_refine_ls_wR_factor_ref 0.1402
_reflns_number_gt 14200
_reflns_number_total 16636
_reflns_threshold_expression F^2^>2.0\s(F^2^)
_cod_data_source_file cg5001842_si_007.cif
_cod_data_source_block diph_90K
_cod_depositor_comments 'Adding full bibliography for 4510391--4510398.cif.'
_cod_original_cell_volume 3859.5(7)
_cod_database_code 4510392

loop_
_symmetry_equiv_pos_site_id
_symmetry_equiv_pos_as_xyz
1 +X,+Y,+Z
2 -X,-Y,-Z

loop_
_atom_site_label
_atom_site_type_symbol
_atom_site_fract_x
_atom_site_fract_y
_atom_site_fract_z
_atom_site_U_iso_or_equiv
_atom_site_adp_type
_atom_site_occupancy
_atom_site_symmetry_multiplicity
_atom_site_calc_flag
_atom_site_refinement_flags
F1 F 1.19892(15) 0.36259(9) 0.25748(5) 0.0622(4) Uani 1.0 2 d .
F2 F 1.20818(13) 0.48730(8) 0.24453(5) 0.0518(3) Uani 1.0 2 d .
F3 F 1.03406(12) 0.38476(10) 0.20660(4) 0.0625(4) Uani 1.0 2 d .
F4 F 0.74749(10) 0.33060(6) 0.39763(4) 0.0340(3) Uani 1.0 2 d .
F5 F 0.93658(11) 0.37721(6) 0.45501(4) 0.0357(3) Uani 1.0 2 d .
F6 F 0.91876(11) 0.26890(6) 0.38152(4) 0.0363(3) Uani 1.0 2 d .
F7 F 0.42727(11) 0.38514(7) 0.45958(4) 0.0380(3) Uani 1.0 2 d .
F8 F 0.24242(10) 0.33227(6) 0.39999(4) 0.0361(3) Uani 1.0 2 d .
F9 F 0.41957(11) 0.27510(6) 0.38815(4) 0.0378(3) Uani 1.0 2 d .
F10 F 0.70196(12) 0.36511(7) 0.26409(4) 0.0424(3) Uani 1.0 2 d .
F11 F 0.71196(10) 0.49111(6) 0.25028(4) 0.0343(3) Uani 1.0 2 d .
F12 F 0.53819(10) 0.38532(7) 0.21117(4) 0.0361(3) Uani 1.0 2 d .
F13 F 0.98099(12) 1.11652(8) 0.28898(4) 0.0486(3) Uani 1.0 2 d .
F14 F 1.08207(11) 1.01414(7) 0.25318(4) 0.0410(3) Uani 1.0 2 d .
F15 F 1.13187(12) 1.13827(8) 0.23732(5) 0.0497(3) Uani 1.0 2 d .
F16 F 0.61722(10) 1.15654(6) 0.09547(4) 0.0365(3) Uani 1.0 2 d .
F17 F 0.74878(12) 1.10643(7) 0.03887(4) 0.0402(3) Uani 1.0 2 d .
F18 F 0.83143(11) 1.21873(6) 0.11016(5) 0.0421(3) Uani 1.0 2 d .
F19 F 0.13833(10) 1.18361(6) 0.10131(5) 0.0404(3) Uani 1.0 2 d .
F20 F 0.35185(11) 1.24983(6) 0.11813(4) 0.0393(3) Uani 1.0 2 d .
F21 F 0.27527(11) 1.13891(7) 0.04529(4) 0.0400(3) Uani 1.0 2 d .
F22 F 0.50093(14) 1.13597(12) 0.29639(5) 0.0806(6) Uani 1.0 2 d .
F23 F 0.64477(14) 1.17014(10) 0.24685(6) 0.0815(6) Uani 1.0 2 d .
F24 F 0.60702(13) 1.04304(8) 0.25573(5) 0.0614(4) Uani 1.0 2 d .
N1 N 0.32055(13) 0.75797(8) 0.41856(5) 0.0218(3) Uani 1.0 2 d .
N2 N 0.52767(12) 0.53130(8) 0.31661(5) 0.0198(3) Uani 1.0 2 d .
N3 N 0.82775(13) 0.75484(8) 0.41939(5) 0.0223(3) Uani 1.0 2 d .
N4 N 1.02893(12) 0.52858(8) 0.31316(5) 0.0217(3) Uani 1.0 2 d .
N5 N -0.01581(13) 0.76141(8) 0.08407(5) 0.0229(3) Uani 1.0 2 d .
N6 N 0.84407(13) 0.96582(8) 0.18350(5) 0.0228(3) Uani 1.0 2 d .
N7 N 0.47484(13) 0.72713(8) 0.07649(5) 0.0230(3) Uani 1.0 2 d .
N8 N 0.36032(12) 0.99575(8) 0.19093(5) 0.0213(3) Uani 1.0 2 d .
C1 C 0.82536(14) 0.79868(9) 0.37779(6) 0.0198(3) Uani 1.0 2 d .
C2 C 0.73928(14) 0.75788(9) 0.32750(6) 0.0222(3) Uani 1.0 2 d .
C3 C 0.73271(16) 0.80306(10) 0.28851(6) 0.0264(3) Uani 1.0 2 d .
C4 C 0.81248(17) 0.88718(10) 0.29884(6) 0.0276(4) Uani 1.0 2 d .
C5 C 0.90025(16) 0.92694(10) 0.34874(6) 0.0254(3) Uani 1.0 2 d .
C6 C 0.90658(15) 0.88300(9) 0.38823(6) 0.0224(3) Uani 1.0 2 d .
C7 C 0.80903(14) 0.80259(9) 0.47307(6) 0.0198(3) Uani 1.0 2 d .
C8 C 0.71511(16) 0.85740(10) 0.47835(6) 0.0267(3) Uani 1.0 2 d .
C9 C 0.69944(16) 0.90717(10) 0.53027(7) 0.0283(4) Uani 1.0 2 d .
C10 C 0.77454(16) 0.90176(10) 0.57714(6) 0.0265(3) Uani 1.0 2 d .
C11 C 0.86694(16) 0.84633(9) 0.57182(6) 0.0255(3) Uani 1.0 2 d .
C12 C 0.88573(15) 0.79750(9) 0.52016(6) 0.0220(3) Uani 1.0 2 d .
C13 C 0.80178(15) 0.61218(9) 0.43735(6) 0.0216(3) Uani 1.0 2 d .
C14 C 0.82631(15) 0.52917(9) 0.42687(6) 0.0218(3) Uani 1.0 2 d .
C15 C 0.90508(14) 0.49696(9) 0.38547(6) 0.0197(3) Uani 1.0 2 d .
C16 C 0.95609(14) 0.55431(9) 0.35500(6) 0.0196(3) Uani 1.0 2 d .
C17 C 0.93126(14) 0.64067(9) 0.36718(6) 0.0209(3) Uani 1.0 2 d .
C18 C 0.88452(16) 0.34678(10) 0.40110(6) 0.0266(3) Uani 1.0 2 d .
C19 C 0.93511(15) 0.41132(9) 0.37098(6) 0.0218(3) Uani 1.0 2 d .
C20 C 1.00826(15) 0.38627(10) 0.32915(6) 0.0241(3) Uani 1.0 2 d .
C21 C 1.05167(15) 0.44830(10) 0.30157(6) 0.0229(3) Uani 1.0 2 d .
C22 C 1.12355(17) 0.42062(11) 0.25252(6) 0.0282(4) Uani 1.0 2 d .
C23 C 0.30244(14) 0.80570(9) 0.47232(6) 0.0198(3) Uani 1.0 2 d .
C24 C 0.37303(15) 0.79600(9) 0.51923(6) 0.0221(3) Uani 1.0 2 d .
C25 C 0.35373(16) 0.84395(9) 0.57099(6) 0.0261(3) Uani 1.0 2 d .
C26 C 0.26712(16) 0.90308(10) 0.57649(6) 0.0273(4) Uani 1.0 2 d .
C27 C 0.21580(16) 0.86504(10) 0.47782(6) 0.0267(3) Uani 1.0 2 d .
C28 C 0.33011(14) 0.80443(9) 0.37829(6) 0.0195(3) Uani 1.0 2 d .
C29 C 0.41573(15) 0.88797(9) 0.39153(6) 0.0220(3) Uani 1.0 2 d .
C30 C 0.42155(16) 0.93390(10) 0.35293(6) 0.0250(3) Uani 1.0 2 d .
C31 C 0.34260(16) 0.89664(10) 0.30082(6) 0.0267(3) Uani 1.0 2 d .
C32 C 0.25796(16) 0.81339(10) 0.28794(6) 0.0254(3) Uani 1.0 2 d .
C33 C 0.25106(15) 0.76661(9) 0.32618(6) 0.0223(3) Uani 1.0 2 d .
C34 C 0.42532(14) 0.64290(9) 0.36786(6) 0.0203(3) Uani 1.0 2 d .
C35 C 0.34663(14) 0.67290(9) 0.40713(6) 0.0195(3) Uani 1.0 2 d .
C36 C 0.28758(15) 0.61447(9) 0.43569(6) 0.0212(3) Uani 1.0 2 d .
C37 C 0.31263(15) 0.53159(9) 0.42641(6) 0.0218(3) Uani 1.0 2 d .
C38 C 0.39663(14) 0.49961(9) 0.38706(6) 0.0198(3) Uani 1.0 2 d .
C39 C 0.45058(14) 0.55680(9) 0.35685(5) 0.0190(3) Uani 1.0 2 d .
C40 C 0.37980(17) 0.35152(10) 0.40532(7) 0.0275(4) Uani 1.0 2 d .
C41 C 0.43011(15) 0.41513(9) 0.37446(6) 0.0218(3) Uani 1.0 2 d .
C42 C 0.50733(15) 0.39028(9) 0.33406(6) 0.0229(3) Uani 1.0 2 d .
C43 C 0.55227(14) 0.45165(9) 0.30625(6) 0.0209(3) Uani 1.0 2 d .
C44 C 0.62760(16) 0.42399(10) 0.25822(6) 0.0243(3) Uani 1.0 2 d .
C45 C 1.02822(16) 1.07857(10) 0.24330(6) 0.0287(4) Uani 1.0 2 d .
C46 C 0.91457(15) 1.04698(10) 0.19411(6) 0.0239(3) Uani 1.0 2 d .
C47 C 0.88686(16) 1.10676(10) 0.16552(6) 0.0260(3) Uani 1.0 2 d .
C48 C 0.77490(16) 1.07917(9) 0.12479(6) 0.0241(3) Uani 1.0 2 d .
C49 C 0.69066(15) 0.99319(9) 0.11230(6) 0.0217(3) Uani 1.0 2 d .
C50 C 0.73273(15) 0.93724(9) 0.14227(6) 0.0216(3) Uani 1.0 2 d .
C51 C 0.65968(15) 0.84894(9) 0.12999(6) 0.0227(3) Uani 1.0 2 d .
C52 C 0.54535(15) 0.81531(9) 0.08977(6) 0.0221(3) Uani 1.0 2 d .
C53 C 0.49720(16) 0.87366(9) 0.06284(6) 0.0238(3) Uani 1.0 2 d .
C54 C 0.56825(16) 0.95853(9) 0.07306(6) 0.0243(3) Uani 1.0 2 d .
C55 C 0.40338(14) 0.67790(9) 0.02273(6) 0.0208(3) Uani 1.0 2 d .
C56 C 0.44034(16) 0.69861(9) -0.02395(6) 0.0239(3) Uani 1.0 2 d .
C57 C 0.36775(16) 0.64973(10) -0.07579(6) 0.0262(3) Uani 1.0 2 d .
C58 C 0.26025(16) 0.57845(10) -0.08204(6) 0.0271(3) Uani 1.0 2 d .
C59 C 0.22655(15) 0.55597(10) -0.03594(7) 0.0285(4) Uani 1.0 2 d .
C60 C 0.29663(15) 0.60526(10) 0.01622(6) 0.0247(3) Uani 1.0 2 d .
C61 C 0.53093(15) 0.60672(9) 0.10964(6) 0.0235(3) Uani 1.0 2 d .
C62 C 0.52925(16) 0.56276(10) 0.14929(6) 0.0262(3) Uani 1.0 2 d .
C63 C 0.47531(16) 0.59396(10) 0.19678(6) 0.0259(3) Uani 1.0 2 d .
C64 C 0.42319(17) 0.66958(11) 0.20471(6) 0.0300(4) Uani 1.0 2 d .
C65 C 0.42515(16) 0.71457(10) 0.16555(6) 0.0271(3) Uani 1.0 2 d .
C66 C 0.54661(16) 1.10610(10) 0.25021(6) 0.0272(4) Uani 1.0 2 d .
C67 C 0.43206(15) 1.07675(9) 0.20145(6) 0.0225(3) Uani 1.0 2 d .
C68 C 0.40606(15) 1.13684(9) 0.17305(6) 0.0238(3) Uani 1.0 2 d .
C69 C 0.29819(15) 1.10836(9) 0.13039(6) 0.0226(3) Uani 1.0 2 d .
C70 C 0.26633(17) 1.17056(10) 0.09894(7) 0.0297(4) Uani 1.0 2 d .
C71 C 0.21651(15) 1.02152(9) 0.11622(6) 0.0206(3) Uani 1.0 2 d .
C72 C 0.25185(14) 0.96696(9) 0.14851(5) 0.0194(3) Uani 1.0 2 d .
C73 C 0.17451(15) 0.88016(9) 0.13750(6) 0.0209(3) Uani 1.0 2 d .
C74 C 0.06472(15) 0.84597(9) 0.09523(6) 0.0208(3) Uani 1.0 2 d .
C75 C 0.02900(15) 0.90054(9) 0.06291(6) 0.0233(3) Uani 1.0 2 d .
C76 C 0.10208(15) 0.98477(9) 0.07300(6) 0.0231(3) Uani 1.0 2 d .
C77 C -0.07745(15) 0.71058(9) 0.02872(6) 0.0201(3) Uani 1.0 2 d .
C78 C -0.00268(15) 0.70360(9) -0.01442(6) 0.0223(3) Uani 1.0 2 d .
C79 C -0.06504(16) 0.65127(9) -0.06726(6) 0.0248(3) Uani 1.0 2 d .
C80 C -0.20063(16) 0.60530(9) -0.07676(6) 0.0252(3) Uani 1.0 2 d .
C81 C -0.27463(16) 0.61210(10) -0.03360(6) 0.0274(3) Uani 1.0 2 d .
C82 C -0.21383(15) 0.66556(10) 0.01923(6) 0.0263(3) Uani 1.0 2 d .
C83 C -0.00969(14) 0.71395(9) 0.12377(6) 0.0192(3) Uani 1.0 2 d .
C84 C 0.03719(15) 0.63584(9) 0.11139(6) 0.0235(3) Uani 1.0 2 d .
C85 C 0.03978(16) 0.58854(10) 0.14919(6) 0.0271(3) Uani 1.0 2 d .
C86 C -0.00489(15) 0.61846(10) 0.19897(6) 0.0260(3) Uani 1.0 2 d .
C87 C -0.05069(16) 0.69692(10) 0.21126(6) 0.0265(3) Uani 1.0 2 d .
C88 C -0.05237(15) 0.74552(10) 0.17409(6) 0.0237(3) Uani 1.0 2 d .
C89 C 0.19940(16) 0.91377(10) 0.52995(7) 0.0288(4) Uani 1.0 2 d .
C90 C 0.74323(17) 1.14055(10) 0.09251(7) 0.0287(4) Uani 1.0 2 d .
C91 C 0.47850(14) 0.68269(9) 0.11790(6) 0.0206(3) Uani 1.0 2 d .
C92 C 0.85585(14) 0.67050(9) 0.40783(6) 0.0198(3) Uani 1.0 2 d .
H2 H 0.6866 0.7009 0.3200 0.0266 Uiso 1.0 2 calc R
H3 H 0.6740 0.7763 0.2551 0.0317 Uiso 1.0 2 calc R
H4 H 0.8074 0.9169 0.2726 0.0331 Uiso 1.0 2 calc R
H5 H 0.9550 0.9832 0.3557 0.0304 Uiso 1.0 2 calc R
H6 H 0.9651 0.9100 0.4216 0.0269 Uiso 1.0 2 calc R
H8 H 0.6629 0.8607 0.4471 0.0320 Uiso 1.0 2 calc R
H9 H 0.6379 0.9445 0.5336 0.0340 Uiso 1.0 2 calc R
H10 H 0.7633 0.9349 0.6118 0.0318 Uiso 1.0 2 calc R
H11 H 0.9168 0.8418 0.6032 0.0306 Uiso 1.0 2 calc R
H12 H 0.9493 0.7615 0.5170 0.0263 Uiso 1.0 2 calc R
H13 H 0.7489 0.6313 0.4642 0.0259 Uiso 1.0 2 calc R
H14 H 0.7911 0.4929 0.4471 0.0262 Uiso 1.0 2 calc R
H17 H 0.9663 0.6779 0.3475 0.0250 Uiso 1.0 2 calc R
H20 H 1.0286 0.3304 0.3193 0.0289 Uiso 1.0 2 calc R
H24 H 0.4328 0.7576 0.5159 0.0266 Uiso 1.0 2 calc R
H25 H 0.3992 0.8364 0.6023 0.0313 Uiso 1.0 2 calc R
H26 H 0.2548 0.9352 0.6113 0.0328 Uiso 1.0 2 calc R
H27 H 0.1689 0.8721 0.4467 0.0321 Uiso 1.0 2 calc R
H29 H 0.4691 0.9131 0.4262 0.0264 Uiso 1.0 2 calc R
H30 H 0.4786 0.9899 0.3620 0.0300 Uiso 1.0 2 calc R
H31 H 0.3467 0.9273 0.2750 0.0320 Uiso 1.0 2 calc R
H32 H 0.2049 0.7883 0.2532 0.0305 Uiso 1.0 2 calc R
H33 H 0.1941 0.7106 0.3170 0.0268 Uiso 1.0 2 calc R
H34 H 0.4623 0.6798 0.3484 0.0244 Uiso 1.0 2 calc R
H36 H 0.2310 0.6334 0.4611 0.0254 Uiso 1.0 2 calc R
H37 H 0.2743 0.4954 0.4461 0.0262 Uiso 1.0 2 calc R
H42 H 0.5294 0.3349 0.3253 0.0275 Uiso 1.0 2 calc R
H47 H 0.9428 1.1630 0.1741 0.0312 Uiso 1.0 2 calc R
H51 H 0.6892 0.8128 0.1494 0.0272 Uiso 1.0 2 calc R
H53 H 0.4158 0.8532 0.0379 0.0286 Uiso 1.0 2 calc R
H54 H 0.5361 0.9943 0.0541 0.0291 Uiso 1.0 2 calc R
H56 H 0.5138 0.7453 -0.0204 0.0287 Uiso 1.0 2 calc R
H57 H 0.3915 0.6650 -0.1066 0.0314 Uiso 1.0 2 calc R
H58 H 0.2114 0.5462 -0.1168 0.0325 Uiso 1.0 2 calc R
H59 H 0.1562 0.5073 -0.0399 0.0342 Uiso 1.0 2 calc R
H60 H 0.2724 0.5898 0.0469 0.0296 Uiso 1.0 2 calc R
H61 H 0.5670 0.5853 0.0777 0.0282 Uiso 1.0 2 calc R
H62 H 0.5646 0.5120 0.1439 0.0314 Uiso 1.0 2 calc R
H63 H 0.4741 0.5643 0.2231 0.0311 Uiso 1.0 2 calc R
H64 H 0.3865 0.6906 0.2365 0.0360 Uiso 1.0 2 calc R
H65 H 0.3908 0.7658 0.1713 0.0325 Uiso 1.0 2 calc R
H68 H 0.4601 1.1938 0.1829 0.0285 Uiso 1.0 2 calc R
H73 H 0.1979 0.8455 0.1591 0.0250 Uiso 1.0 2 calc R
H75 H -0.0455 0.8781 0.0345 0.0279 Uiso 1.0 2 calc R
H76 H 0.0768 1.0188 0.0513 0.0277 Uiso 1.0 2 calc R
H78 H 0.0886 0.7337 -0.0081 0.0268 Uiso 1.0 2 calc R
H79 H -0.0156 0.6471 -0.0964 0.0297 Uiso 1.0 2 calc R
H80 H -0.2416 0.5700 -0.1121 0.0302 Uiso 1.0 2 calc R
H81 H -0.3652 0.5809 -0.0399 0.0329 Uiso 1.0 2 calc R
H82 H -0.2643 0.6711 0.0481 0.0315 Uiso 1.0 2 calc R
H84 H 0.0668 0.6152 0.0779 0.0282 Uiso 1.0 2 calc R
H85 H 0.0718 0.5364 0.1409 0.0325 Uiso 1.0 2 calc R
H86 H -0.0042 0.5863 0.2240 0.0312 Uiso 1.0 2 calc R
H87 H -0.0806 0.7173 0.2448 0.0318 Uiso 1.0 2 calc R
H88 H -0.0818 0.7986 0.1829 0.0284 Uiso 1.0 2 calc R
H89 H 0.1423 0.9539 0.5335 0.0345 Uiso 1.0 2 calc R

loop_
_atom_site_aniso_label
_atom_site_aniso_U_11
_atom_site_aniso_U_22
_atom_site_aniso_U_33
_atom_site_aniso_U_12
_atom_site_aniso_U_13
_atom_site_aniso_U_23
F1 0.0954(10) 0.0722(9) 0.0580(8) 0.0673(8) 0.0462(8) 0.0389(7)
F2 0.0563(7) 0.0450(7) 0.0574(7) 0.0094(6) 0.0379(6) 0.0118(6)
F3 0.0428(7) 0.1037(11) 0.0241(6) 0.0102(7) 0.0056(5) -0.0040(6)
F4 0.0326(5) 0.0253(5) 0.0520(6) 0.0057(4) 0.0103(5) 0.0236(5)
F5 0.0502(6) 0.0347(6) 0.0297(5) 0.0108(5) 0.0049(5) 0.0215(4)
F6 0.0507(6) 0.0212(5) 0.0482(6) 0.0166(5) 0.0166(5) 0.0200(5)
F7 0.0530(7) 0.0384(6) 0.0307(5) 0.0098(5) 0.0062(5) 0.0237(5)
F8 0.0332(5) 0.0263(5) 0.0571(7) 0.0042(4) 0.0107(5) 0.0264(5)
F9 0.0523(7) 0.0227(5) 0.0519(6) 0.0168(5) 0.0184(5) 0.0239(5)
F10 0.0598(7) 0.0447(6) 0.0404(6) 0.0379(6) 0.0206(5) 0.0201(5)
F11 0.0345(5) 0.0295(5) 0.0387(6) 0.0047(4) 0.0173(5) 0.0076(4)
F12 0.0363(6) 0.0420(6) 0.0220(5) 0.0040(5) 0.0024(4) 0.0004(4)
F13 0.0470(7) 0.0655(8) 0.0246(5) 0.0180(6) 0.0009(5) -0.0022(5)
F14 0.0385(6) 0.0368(6) 0.0429(6) 0.0066(5) -0.0097(5) 0.0113(5)
F15 0.0441(7) 0.0486(7) 0.0466(7) -0.0198(5) -0.0094(5) 0.0235(6)
F16 0.0386(6) 0.0264(5) 0.0550(7) 0.0112(4) 0.0119(5) 0.0252(5)
F17 0.0582(7) 0.0435(6) 0.0322(5) 0.0172(5) 0.0133(5) 0.0264(5)
F18 0.0452(6) 0.0252(5) 0.0597(7) -0.0027(5) 0.0018(5) 0.0277(5)
F19 0.0379(6) 0.0271(5) 0.0621(7) 0.0055(4) -0.0018(5) 0.0272(5)
F20 0.0470(6) 0.0208(5) 0.0467(6) -0.0095(4) -0.0095(5) 0.0212(5)
F21 0.0539(7) 0.0366(6) 0.0299(5) -0.0051(5) -0.0019(5) 0.0228(5)
F22 0.0555(8) 0.1481(16) 0.0230(6) 0.0415(9) -0.0055(6) -0.0065(7)
F23 0.0654(9) 0.0800(10) 0.0810(10) -0.0498(8) -0.0450(8) 0.0568(9)
F24 0.0556(8) 0.0362(7) 0.0746(9) 0.0141(6) -0.0368(7) 0.0024(6)
N1 0.0305(7) 0.0187(6) 0.0216(6) 0.0099(5) 0.0083(5) 0.0105(5)
N2 0.0233(6) 0.0187(6) 0.0196(6) 0.0052(5) 0.0029(5) 0.0091(5)
N3 0.0320(7) 0.0191(6) 0.0225(6) 0.0112(5) 0.0092(5) 0.0116(5)
N4 0.0243(6) 0.0236(7) 0.0220(6) 0.0088(5) 0.0052(5) 0.0116(5)
N5 0.0305(7) 0.0155(6) 0.0206(6) -0.0023(5) 0.0001(5) 0.0080(5)
N6 0.0283(7) 0.0214(6) 0.0205(6) 0.0042(5) 0.0033(5) 0.0100(5)
N7 0.0303(7) 0.0171(6) 0.0220(6) 0.0017(5) -0.0006(5) 0.0105(5)
N8 0.0241(6) 0.0186(6) 0.0221(6) 0.0032(5) 0.0027(5) 0.0091(5)
C1 0.0230(7) 0.0199(7) 0.0233(7) 0.0103(6) 0.0080(6) 0.0120(6)
C2 0.0225(7) 0.0199(7) 0.0258(7) 0.0035(6) 0.0051(6) 0.0100(6)
C3 0.0302(8) 0.0279(8) 0.0230(7) 0.0076(6) 0.0017(6) 0.0106(6)
C4 0.0378(9) 0.0256(8) 0.0277(8) 0.0112(7) 0.0085(7) 0.0175(7)
C5 0.0305(8) 0.0181(7) 0.0312(8) 0.0055(6) 0.0084(6) 0.0119(6)
C6 0.0236(7) 0.0196(7) 0.0254(7) 0.0065(6) 0.0031(6) 0.0083(6)
C7 0.0240(7) 0.0156(7) 0.0219(7) 0.0035(5) 0.0063(6) 0.0087(6)
C8 0.0281(8) 0.0309(8) 0.0263(8) 0.0124(7) 0.0064(6) 0.0124(7)
C9 0.0302(8) 0.0260(8) 0.0344(9) 0.0126(7) 0.0127(7) 0.0113(7)
C10 0.0351(8) 0.0175(7) 0.0261(8) 0.0022(6) 0.0106(6) 0.0053(6)
C11 0.0349(8) 0.0178(7) 0.0227(7) 0.0016(6) -0.0001(6) 0.0086(6)
C12 0.0271(7) 0.0144(7) 0.0267(7) 0.0053(6) 0.0035(6) 0.0096(6)
C13 0.0259(7) 0.0207(7) 0.0202(7) 0.0046(6) 0.0068(6) 0.0087(6)
C14 0.0271(7) 0.0195(7) 0.0213(7) 0.0022(6) 0.0047(6) 0.0114(6)
C15 0.0228(7) 0.0176(7) 0.0208(7) 0.0037(6) 0.0012(6) 0.0101(6)
C16 0.0211(7) 0.0193(7) 0.0205(7) 0.0044(6) 0.0027(5) 0.0097(6)
C17 0.0245(7) 0.0197(7) 0.0239(7) 0.0059(6) 0.0060(6) 0.0139(6)
C18 0.0329(8) 0.0209(8) 0.0321(8) 0.0091(6) 0.0061(7) 0.0150(6)
C19 0.0245(7) 0.0195(7) 0.0234(7) 0.0049(6) 0.0014(6) 0.0105(6)
C20 0.0292(8) 0.0203(7) 0.0261(8) 0.0103(6) 0.0027(6) 0.0096(6)
C21 0.0246(7) 0.0250(8) 0.0226(7) 0.0102(6) 0.0036(6) 0.0094(6)
C22 0.0333(8) 0.0303(8) 0.0273(8) 0.0150(7) 0.0082(7) 0.0126(7)
C23 0.0230(7) 0.0167(7) 0.0216(7) 0.0037(6) 0.0068(6) 0.0082(6)
C24 0.0284(8) 0.0146(7) 0.0247(7) 0.0040(6) 0.0028(6) 0.0088(6)
C25 0.0359(8) 0.0179(7) 0.0224(7) -0.0001(6) 0.0010(6) 0.0077(6)
C26 0.0340(8) 0.0194(7) 0.0258(8) 0.0005(6) 0.0103(6) 0.0037(6)
C27 0.0280(8) 0.0300(8) 0.0271(8) 0.0121(7) 0.0064(6) 0.0122(7)
C28 0.0229(7) 0.0180(7) 0.0230(7) 0.0093(6) 0.0072(6) 0.0107(6)
C29 0.0242(7) 0.0191(7) 0.0238(7) 0.0071(6) 0.0020(6) 0.0075(6)
C30 0.0287(8) 0.0167(7) 0.0321(8) 0.0038(6) 0.0054(6) 0.0120(6)
C31 0.0343(8) 0.0242(8) 0.0288(8) 0.0085(7) 0.0068(7) 0.0176(6)
C32 0.0279(8) 0.0261(8) 0.0235(7) 0.0051(6) 0.0008(6) 0.0110(6)
C33 0.0234(7) 0.0187(7) 0.0259(7) 0.0025(6) 0.0042(6) 0.0096(6)
C34 0.0249(7) 0.0174(7) 0.0224(7) 0.0039(6) 0.0054(6) 0.0120(6)
C35 0.0223(7) 0.0155(7) 0.0222(7) 0.0038(5) 0.0023(6) 0.0086(6)
C36 0.0247(7) 0.0200(7) 0.0195(7) 0.0031(6) 0.0063(6) 0.0074(6)
C37 0.0270(7) 0.0184(7) 0.0215(7) 0.0008(6) 0.0045(6) 0.0107(6)
C38 0.0244(7) 0.0166(7) 0.0195(7) 0.0027(6) 0.0012(6) 0.0089(5)
C39 0.0216(7) 0.0164(7) 0.0199(7) 0.0027(5) 0.0016(5) 0.0083(5)
C40 0.0336(8) 0.0207(8) 0.0340(8) 0.0082(6) 0.0063(7) 0.0159(7)
C41 0.0250(7) 0.0171(7) 0.0243(7) 0.0026(6) 0.0004(6) 0.0106(6)
C42 0.0279(8) 0.0168(7) 0.0255(7) 0.0070(6) 0.0010(6) 0.0084(6)
C43 0.0227(7) 0.0195(7) 0.0210(7) 0.0053(6) 0.0007(6) 0.0075(6)
C44 0.0287(8) 0.0219(7) 0.0247(7) 0.0099(6) 0.0036(6) 0.0083(6)
C45 0.0309(8) 0.0270(8) 0.0269(8) 0.0001(7) 0.0046(7) 0.0102(7)
C46 0.0290(8) 0.0219(7) 0.0212(7) 0.0031(6) 0.0065(6) 0.0077(6)
C47 0.0331(8) 0.0190(7) 0.0265(8) 0.0017(6) 0.0070(6) 0.0096(6)
C48 0.0334(8) 0.0182(7) 0.0250(7) 0.0067(6) 0.0092(6) 0.0109(6)
C49 0.0307(8) 0.0172(7) 0.0201(7) 0.0063(6) 0.0058(6) 0.0090(6)
C50 0.0276(8) 0.0192(7) 0.0204(7) 0.0058(6) 0.0045(6) 0.0090(6)
C51 0.0299(8) 0.0184(7) 0.0237(7) 0.0063(6) 0.0022(6) 0.0126(6)
C52 0.0285(8) 0.0164(7) 0.0238(7) 0.0048(6) 0.0045(6) 0.0098(6)
C53 0.0304(8) 0.0199(7) 0.0219(7) 0.0067(6) -0.0013(6) 0.0086(6)
C54 0.0349(8) 0.0194(7) 0.0226(7) 0.0087(6) 0.0029(6) 0.0117(6)
C55 0.0228(7) 0.0168(7) 0.0242(7) 0.0062(6) 0.0015(6) 0.0080(6)
C56 0.0299(8) 0.0174(7) 0.0252(7) 0.0034(6) 0.0038(6) 0.0091(6)
C57 0.0369(9) 0.0210(7) 0.0237(7) 0.0097(6) 0.0047(6) 0.0093(6)
C58 0.0299(8) 0.0218(8) 0.0262(8) 0.0076(6) -0.0021(6) 0.0031(6)
C59 0.0232(7) 0.0233(8) 0.0363(9) 0.0011(6) 0.0003(6) 0.0087(7)
C60 0.0231(7) 0.0251(8) 0.0289(8) 0.0044(6) 0.0046(6) 0.0134(6)
C61 0.0277(8) 0.0208(7) 0.0250(7) 0.0049(6) 0.0082(6) 0.0108(6)
C62 0.0331(8) 0.0184(7) 0.0316(8) 0.0069(6) 0.0068(7) 0.0133(6)
C63 0.0298(8) 0.0254(8) 0.0258(8) 0.0018(6) 0.0029(6) 0.0162(6)
C64 0.0351(9) 0.0360(9) 0.0247(8) 0.0129(7) 0.0103(7) 0.0131(7)
C65 0.0317(8) 0.0275(8) 0.0280(8) 0.0132(7) 0.0063(6) 0.0132(6)
C66 0.0309(8) 0.0209(8) 0.0281(8) -0.0001(6) -0.0012(6) 0.0104(6)
C67 0.0254(7) 0.0211(7) 0.0207(7) 0.0014(6) 0.0027(6) 0.0086(6)
C68 0.0272(8) 0.0169(7) 0.0262(7) -0.0017(6) 0.0026(6) 0.0093(6)
C69 0.0277(8) 0.0181(7) 0.0243(7) 0.0023(6) 0.0037(6) 0.0120(6)
C70 0.0345(9) 0.0203(8) 0.0346(9) -0.0032(6) -0.0019(7) 0.0170(7)
C71 0.0258(7) 0.0164(7) 0.0212(7) 0.0028(6) 0.0043(6) 0.0093(6)
C72 0.0231(7) 0.0177(7) 0.0192(7) 0.0044(6) 0.0030(6) 0.0084(5)
C73 0.0265(7) 0.0167(7) 0.0223(7) 0.0044(6) 0.0038(6) 0.0107(6)
C74 0.0259(7) 0.0159(7) 0.0214(7) 0.0029(6) 0.0048(6) 0.0079(6)
C75 0.0273(8) 0.0194(7) 0.0219(7) 0.0016(6) -0.0010(6) 0.0083(6)
C76 0.0297(8) 0.0190(7) 0.0230(7) 0.0042(6) 0.0008(6) 0.0123(6)
C77 0.0269(7) 0.0130(6) 0.0203(7) 0.0022(6) 0.0005(6) 0.0073(5)
C78 0.0235(7) 0.0176(7) 0.0258(7) 0.0009(6) 0.0030(6) 0.0090(6)
C79 0.0340(8) 0.0197(7) 0.0224(7) 0.0064(6) 0.0066(6) 0.0080(6)
C80 0.0329(8) 0.0152(7) 0.0248(7) 0.0055(6) -0.0031(6) 0.0043(6)
C81 0.0249(8) 0.0189(7) 0.0343(8) 0.0008(6) 0.0002(6) 0.0056(6)
C82 0.0264(8) 0.0220(8) 0.0281(8) 0.0009(6) 0.0067(6) 0.0059(6)
C83 0.0196(7) 0.0157(7) 0.0221(7) -0.0008(5) 0.0014(5) 0.0091(5)
C84 0.0262(7) 0.0183(7) 0.0254(7) 0.0046(6) 0.0050(6) 0.0056(6)
C85 0.0331(8) 0.0160(7) 0.0317(8) 0.0054(6) -0.0006(7) 0.0084(6)
C86 0.0277(8) 0.0226(8) 0.0289(8) -0.0012(6) -0.0017(6) 0.0160(6)
C87 0.0290(8) 0.0314(8) 0.0233(7) 0.0083(7) 0.0071(6) 0.0127(6)
C88 0.0269(8) 0.0215(7) 0.0263(7) 0.0094(6) 0.0048(6) 0.0103(6)
C89 0.0290(8) 0.0258(8) 0.0348(9) 0.0111(7) 0.0122(7) 0.0089(7)
C90 0.0350(9) 0.0223(8) 0.0338(9) 0.0048(7) 0.0071(7) 0.0169(7)
C91 0.0209(7) 0.0181(7) 0.0237(7) 0.0010(5) 0.0009(6) 0.0109(6)
C92 0.0222(7) 0.0169(7) 0.0224(7) 0.0045(5) 0.0024(6) 0.0095(6)

loop_
_atom_type_symbol
_atom_type_description
_atom_type_scat_dispersion_real
_atom_type_scat_dispersion_imag
_atom_type_scat_source
C C 0.0033 0.0016
;
International Tables for Crystallography
(1992, Vol. C, Tables 4.2.6.8 and 6.1.1.4)
;
H H 0.0000 0.0000
;
International Tables for Crystallography
(1992, Vol. C, Table 6.1.1.4)
;
N N 0.0061 0.0033
;
International Tables for Crystallography
(1992, Vol. C, Tables 4.2.6.8 and 6.1.1.4)
;
F F 0.0171 0.0103
;
International Tables for Crystallography
(1992, Vol. C, Tables 4.2.6.8 and 6.1.1.4)
;

loop_
_geom_angle_atom_site_label_1
_geom_angle_atom_site_label_2
_geom_angle_atom_site_label_3
_geom_angle
_geom_angle_publ_flag
C23 N1 C28 117.68(13) yes
C23 N1 C35 121.43(14) yes
C28 N1 C35 120.34(13) yes
C39 N2 C43 117.82(14) yes
C1 N3 C7 117.69(13) yes
C1 N3 C92 120.28(13) yes
C7 N3 C92 121.92(14) yes
C16 N4 C21 117.69(15) yes
C74 N5 C77 120.54(14) yes
C74 N5 C83 120.61(12) yes
C77 N5 C83 116.78(12) yes
C46 N6 C50 117.59(15) yes
C52 N7 C55 122.67(14) yes
C52 N7 C91 119.13(11) yes
C55 N7 C91 118.15(12) yes
C67 N8 C72 117.38(15) yes
N3 C1 C2 120.04(13) yes
N3 C1 C6 119.97(12) yes
C2 C1 C6 119.97(16) yes
C1 C2 C3 119.45(13) yes
C2 C3 C4 120.80(13) yes
C3 C4 C5 119.49(16) yes
C4 C5 C6 120.27(14) yes
C1 C6 C5 120.00(13) yes
N3 C7 C8 119.16(14) yes
N3 C7 C12 121.26(14) yes
C8 C7 C12 119.55(14) yes
C7 C8 C9 119.99(15) yes
C8 C9 C10 120.65(16) yes
C9 C10 C11 119.28(14) yes
C10 C11 C12 120.74(15) yes
C7 C12 C11 119.78(15) yes
C14 C13 C92 121.24(15) yes
C13 C14 C15 121.04(15) yes
C14 C15 C16 117.74(14) yes
C14 C15 C19 125.40(15) yes
C16 C15 C19 116.85(14) yes
N4 C16 C15 122.26(14) yes
N4 C16 C17 117.51(15) yes
C15 C16 C17 120.23(14) yes
C16 C17 C92 120.83(15) yes
F4 C18 F5 106.54(13) yes
F4 C18 F6 107.15(12) yes
F4 C18 C19 111.84(14) yes
F5 C18 F6 106.57(14) yes
F5 C18 C19 112.01(11) yes
F6 C18 C19 112.35(14) yes
C15 C19 C18 120.06(14) yes
C15 C19 C20 120.45(16) yes
C18 C19 C20 119.48(14) yes
C19 C20 C21 117.52(15) yes
N4 C21 C20 125.23(15) yes
N4 C21 C22 115.76(16) yes
C20 C21 C22 118.92(15) yes
F1 C22 F2 105.87(15) yes
F1 C22 F3 108.07(14) yes
F1 C22 C21 112.22(15) yes
F2 C22 F3 105.89(15) yes
F2 C22 C21 113.36(13) yes
F3 C22 C21 111.03(14) yes
N1 C23 C24 121.23(14) yes
N1 C23 C27 119.10(14) yes
C24 C23 C27 119.64(14) yes
C23 C24 C25 119.75(15) yes
C24 C25 C26 120.60(15) yes
C25 C26 C89 119.48(14) yes
C23 C27 C89 119.93(16) yes
N1 C28 C29 120.19(12) yes
N1 C28 C33 119.89(12) yes
C29 C28 C33 119.90(16) yes
C28 C29 C30 120.01(13) yes
C29 C30 C31 120.43(14) yes
C30 C31 C32 119.19(16) yes
C31 C32 C33 121.02(13) yes
C28 C33 C32 119.45(13) yes
C35 C34 C39 120.79(15) yes
N1 C35 C34 121.55(15) yes
N1 C35 C36 119.55(14) yes
C34 C35 C36 118.87(14) yes
C35 C36 C37 121.28(15) yes
C36 C37 C38 121.04(15) yes
C37 C38 C39 117.50(14) yes
C37 C38 C41 125.73(15) yes
C39 C38 C41 116.76(14) yes
N2 C39 C34 117.34(14) yes
N2 C39 C38 122.24(14) yes
C34 C39 C38 120.43(13) yes
F7 C40 F8 106.49(14) yes
F7 C40 F9 106.66(15) yes
F7 C40 C41 111.75(12) yes
F8 C40 F9 107.26(12) yes
F8 C40 C41 111.93(15) yes
F9 C40 C41 112.38(15) yes
C38 C41 C40 120.11(14) yes
C38 C41 C42 120.47(15) yes
C40 C41 C42 119.42(14) yes
C41 C42 C43 117.61(14) yes
N2 C43 C42 125.07(15) yes
N2 C43 C44 115.63(15) yes
C42 C43 C44 119.19(14) yes
F10 C44 F11 107.19(14) yes
F10 C44 F12 106.66(12) yes
F10 C44 C43 112.19(14) yes
F11 C44 F12 106.47(14) yes
F11 C44 C43 113.36(12) yes
F12 C44 C43 110.58(13) yes
F13 C45 F14 106.35(14) yes
F13 C45 F15 107.39(12) yes
F13 C45 C46 110.56(14) yes
F14 C45 F15 106.64(14) yes
F14 C45 C46 113.52(12) yes
F15 C45 C46 112.01(15) yes
N6 C46 C45 115.78(16) yes
N6 C46 C47 125.07(13) yes
C45 C46 C47 119.04(13) yes
C46 C47 C48 117.70(14) yes
C47 C48 C49 120.42(16) yes
C47 C48 C90 119.34(13) yes
C49 C48 C90 120.24(13) yes
C48 C49 C50 116.72(13) yes
C48 C49 C54 125.75(16) yes
C50 C49 C54 117.53(13) yes
N6 C50 C49 122.38(13) yes
N6 C50 C51 117.27(15) yes
C49 C50 C51 120.35(13) yes
C50 C51 C52 121.04(16) yes
N7 C52 C51 121.17(15) yes
N7 C52 C53 120.42(13) yes
C51 C52 C53 118.38(13) yes
C52 C53 C54 121.38(14) yes
C49 C54 C53 121.04(16) yes
N7 C55 C56 121.64(12) yes
N7 C55 C60 119.36(15) yes
C56 C55 C60 118.97(12) yes
C55 C56 C57 120.21(14) yes
C56 C57 C58 120.63(16) yes
C57 C58 C59 119.19(13) yes
C58 C59 C60 120.76(14) yes
C55 C60 C59 120.18(16) yes
C62 C61 C91 119.69(15) yes
C61 C62 C63 120.52(16) yes
C62 C63 C64 119.49(17) yes
C63 C64 C65 120.59(15) yes
C64 C65 C91 119.67(16) yes
F22 C66 F23 107.05(14) yes
F22 C66 F24 106.49(16) yes
F22 C66 C67 111.22(14) yes
F23 C66 F24 105.88(15) yes
F23 C66 C67 112.11(15) yes
F24 C66 C67 113.65(12) yes
N8 C67 C66 114.95(15) yes
N8 C67 C68 125.36(13) yes
C66 C67 C68 119.62(12) yes
C67 C68 C69 117.59(13) yes
C68 C69 C70 119.41(13) yes
C68 C69 C71 120.40(16) yes
C70 C69 C71 120.18(13) yes
F19 C70 F20 107.27(13) yes
F19 C70 F21 106.64(14) yes
F19 C70 C69 111.55(15) yes
F20 C70 F21 106.80(15) yes
F20 C70 C69 112.36(13) yes
F21 C70 C69 111.88(14) yes
C69 C71 C72 116.88(13) yes
C69 C71 C76 125.44(16) yes
C72 C71 C76 117.68(13) yes
N8 C72 C71 122.38(12) yes
N8 C72 C73 117.27(14) yes
C71 C72 C73 120.35(12) yes
C72 C73 C74 120.84(15) yes
N5 C74 C73 122.35(15) yes
N5 C74 C75 118.71(12) yes
C73 C74 C75 118.90(13) yes
C74 C75 C76 121.20(13) yes
C71 C76 C75 121.02(16) yes
N5 C77 C78 121.38(13) yes
N5 C77 C82 118.40(14) yes
C78 C77 C82 120.19(12) yes
C77 C78 C79 119.62(13) yes
C78 C79 C80 120.35(15) yes
C79 C80 C81 119.85(13) yes
C80 C81 C82 120.19(14) yes
C77 C82 C81 119.78(15) yes
N5 C83 C84 119.79(14) yes
N5 C83 C88 120.05(14) yes
C84 C83 C88 120.15(16) yes
C83 C84 C85 119.89(15) yes
C84 C85 C86 120.46(16) yes
C85 C86 C87 119.37(17) yes
C86 C87 C88 120.82(15) yes
C83 C88 C87 119.30(15) yes
C26 C89 C27 120.57(16) yes
F16 C90 F17 106.48(14) yes
F16 C90 F18 106.98(13) yes
F16 C90 C48 112.32(15) yes
F17 C90 F18 106.85(15) yes
F17 C90 C48 111.64(14) yes
F18 C90 C48 112.21(14) yes
N7 C91 C61 120.43(14) yes
N7 C91 C65 119.48(14) yes
C61 C91 C65 120.05(16) yes
N3 C92 C13 119.65(14) yes
N3 C92 C17 121.44(15) yes
C13 C92 C17 118.88(14) yes
C1 C2 H2 120.279 no
C3 C2 H2 120.269 no
C2 C3 H3 119.602 no
C4 C3 H3 119.595 no
C3 C4 H4 120.256 no
C5 C4 H4 120.259 no
C4 C5 H5 119.856 no
C6 C5 H5 119.870 no
C1 C6 H6 120.007 no
C5 C6 H6 119.996 no
C7 C8 H8 120.010 no
C9 C8 H8 119.998 no
C8 C9 H9 119.681 no
C10 C9 H9 119.674 no
C9 C10 H10 120.367 no
C11 C10 H10 120.356 no
C10 C11 H11 119.632 no
C12 C11 H11 119.630 no
C7 C12 H12 120.109 no
C11 C12 H12 120.110 no
C14 C13 H13 119.378 no
C92 C13 H13 119.378 no
C13 C14 H14 119.474 no
C15 C14 H14 119.483 no
C16 C17 H17 119.589 no
C92 C17 H17 119.578 no
C19 C20 H20 121.246 no
C21 C20 H20 121.234 no
C23 C24 H24 120.123 no
C25 C24 H24 120.123 no
C24 C25 H25 119.703 no
C26 C25 H25 119.697 no
C25 C26 H26 120.262 no
C89 C26 H26 120.262 no
C23 C27 H27 120.037 no
C89 C27 H27 120.030 no
C28 C29 H29 120.000 no
C30 C29 H29 119.993 no
C29 C30 H30 119.787 no
C31 C30 H30 119.787 no
C30 C31 H31 120.408 no
C32 C31 H31 120.403 no
C31 C32 H32 119.495 no
C33 C32 H32 119.480 no
C28 C33 H33 120.270 no
C32 C33 H33 120.279 no
C35 C34 H34 119.599 no
C39 C34 H34 119.610 no
C35 C36 H36 119.363 no
C37 C36 H36 119.353 no
C36 C37 H37 119.485 no
C38 C37 H37 119.479 no
C41 C42 H42 121.190 no
C43 C42 H42 121.201 no
C46 C47 H47 121.150 no
C48 C47 H47 121.148 no
C50 C51 H51 119.490 no
C52 C51 H51 119.474 no
C52 C53 H53 119.314 no
C54 C53 H53 119.309 no
C49 C54 H54 119.471 no
C53 C54 H54 119.489 no
C55 C56 H56 119.905 no
C57 C56 H56 119.884 no
C56 C57 H57 119.681 no
C58 C57 H57 119.684 no
C57 C58 H58 120.404 no
C59 C58 H58 120.410 no
C58 C59 H59 119.611 no
C60 C59 H59 119.631 no
C55 C60 H60 119.905 no
C59 C60 H60 119.916 no
C62 C61 H61 120.157 no
C91 C61 H61 120.155 no
C61 C62 H62 119.751 no
C63 C62 H62 119.734 no
C62 C63 H63 120.259 no
C64 C63 H63 120.255 no
C63 C64 H64 119.711 no
C65 C64 H64 119.703 no
C64 C65 H65 120.178 no
C91 C65 H65 120.151 no
C67 C68 H68 121.196 no
C69 C68 H68 121.210 no
C72 C73 H73 119.581 no
C74 C73 H73 119.578 no
C74 C75 H75 119.386 no
C76 C75 H75 119.411 no
C71 C76 H76 119.488 no
C75 C76 H76 119.490 no
C77 C78 H78 120.187 no
C79 C78 H78 120.193 no
C78 C79 H79 119.823 no
C80 C79 H79 119.825 no
C79 C80 H80 120.076 no
C81 C80 H80 120.073 no
C80 C81 H81 119.891 no
C82 C81 H81 119.918 no
C77 C82 H82 120.109 no
C81 C82 H82 120.109 no
C83 C84 H84 120.060 no
C85 C84 H84 120.052 no
C84 C85 H85 119.766 no
C86 C85 H85 119.777 no
C85 C86 H86 120.312 no
C87 C86 H86 120.321 no
C86 C87 H87 119.596 no
C88 C87 H87 119.586 no
C83 C88 H88 120.349 no
C87 C88 H88 120.351 no
C26 C89 H89 119.717 no
C27 C89 H89 119.709 no

loop_
_geom_bond_atom_site_label_1
_geom_bond_atom_site_label_2
_geom_bond_distance
_geom_bond_publ_flag
F1 C22 1.327(3) yes
F2 C22 1.321(3) yes
F3 C22 1.3207(17) yes
F4 C18 1.3403(19) yes
F5 C18 1.3437(17) yes
F6 C18 1.3353(19) yes
F7 C40 1.3441(19) yes
F8 C40 1.340(2) yes
F9 C40 1.334(2) yes
F10 C44 1.338(3) yes
F11 C44 1.3246(19) yes
F12 C44 1.3442(16) yes
F13 C45 1.3362(19) yes
F14 C45 1.324(3) yes
F15 C45 1.335(2) yes
F16 C90 1.339(2) yes
F17 C90 1.342(2) yes
F18 C90 1.3320(17) yes
F19 C70 1.342(2) yes
F20 C70 1.3338(17) yes
F21 C70 1.345(2) yes
F22 C66 1.309(2) yes
F23 C66 1.320(3) yes
F24 C66 1.305(3) yes
N1 C23 1.4257(19) yes
N1 C28 1.435(3) yes
N1 C35 1.398(2) yes
N2 C39 1.3670(19) yes
N2 C43 1.310(2) yes
N3 C1 1.434(3) yes
N3 C7 1.4260(19) yes
N3 C92 1.394(2) yes
N4 C16 1.369(2) yes
N4 C21 1.311(2) yes
N5 C74 1.3894(18) yes
N5 C77 1.4344(17) yes
N5 C83 1.436(3) yes
N6 C46 1.3092(19) yes
N6 C50 1.3708(18) yes
N7 C52 1.3982(18) yes
N7 C55 1.4237(17) yes
N7 C91 1.437(3) yes
N8 C67 1.3116(18) yes
N8 C72 1.3701(17) yes
C1 C2 1.3914(19) yes
C1 C6 1.3914(19) yes
C2 C3 1.393(3) yes
C3 C4 1.383(2) yes
C4 C5 1.390(2) yes
C5 C6 1.390(3) yes
C7 C8 1.394(3) yes
C7 C12 1.394(3) yes
C8 C9 1.390(3) yes
C9 C10 1.384(3) yes
C10 C11 1.389(3) yes
C11 C12 1.389(2) yes
C13 C14 1.361(3) yes
C13 C92 1.430(3) yes
C14 C15 1.424(3) yes
C15 C16 1.428(3) yes
C15 C19 1.421(2) yes
C16 C17 1.412(2) yes
C17 C92 1.378(3) yes
C18 C19 1.507(3) yes
C19 C20 1.369(3) yes
C20 C21 1.410(3) yes
C21 C22 1.511(3) yes
C23 C24 1.394(3) yes
C23 C27 1.392(3) yes
C24 C25 1.389(2) yes
C25 C26 1.389(3) yes
C26 C89 1.380(3) yes
C27 C89 1.391(3) yes
C28 C29 1.3909(19) yes
C28 C33 1.3932(19) yes
C29 C30 1.390(3) yes
C30 C31 1.392(2) yes
C31 C32 1.384(2) yes
C32 C33 1.393(3) yes
C34 C35 1.377(3) yes
C34 C39 1.411(3) yes
C35 C36 1.429(3) yes
C36 C37 1.363(3) yes
C37 C38 1.425(3) yes
C38 C39 1.430(3) yes
C38 C41 1.418(3) yes
C40 C41 1.509(3) yes
C41 C42 1.369(3) yes
C42 C43 1.409(3) yes
C43 C44 1.512(3) yes
C45 C46 1.513(2) yes
C46 C47 1.411(3) yes
C47 C48 1.368(2) yes
C48 C49 1.4186(19) yes
C48 C90 1.509(3) yes
C49 C50 1.427(3) yes
C49 C54 1.421(2) yes
C50 C51 1.4102(19) yes
C51 C52 1.3768(19) yes
C52 C53 1.432(3) yes
C53 C54 1.363(2) yes
C55 C56 1.395(3) yes
C55 C60 1.396(2) yes
C56 C57 1.3891(19) yes
C57 C58 1.387(2) yes
C58 C59 1.384(3) yes
C59 C60 1.389(2) yes
C61 C62 1.391(3) yes
C61 C91 1.389(3) yes
C62 C63 1.384(3) yes
C63 C64 1.382(3) yes
C64 C65 1.392(3) yes
C65 C91 1.386(3) yes
C66 C67 1.513(2) yes
C67 C68 1.407(3) yes
C68 C69 1.370(2) yes
C69 C70 1.506(3) yes
C69 C71 1.4159(19) yes
C71 C72 1.429(3) yes
C71 C76 1.4234(19) yes
C72 C73 1.4081(19) yes
C73 C74 1.3769(19) yes
C74 C75 1.430(3) yes
C75 C76 1.3616(19) yes
C77 C78 1.387(3) yes
C77 C82 1.390(2) yes
C78 C79 1.3921(19) yes
C79 C80 1.388(2) yes
C80 C81 1.383(3) yes
C81 C82 1.3930(19) yes
C83 C84 1.388(3) yes
C83 C88 1.389(3) yes
C84 C85 1.390(3) yes
C85 C86 1.382(3) yes
C86 C87 1.387(3) yes
C87 C88 1.392(3) yes
C2 H2 0.930 no
C3 H3 0.930 no
C4 H4 0.930 no
C5 H5 0.930 no
C6 H6 0.930 no
C8 H8 0.930 no
C9 H9 0.930 no
C10 H10 0.930 no
C11 H11 0.930 no
C12 H12 0.930 no
C13 H13 0.930 no
C14 H14 0.930 no
C17 H17 0.930 no
C20 H20 0.930 no
C24 H24 0.930 no
C25 H25 0.930 no
C26 H26 0.930 no
C27 H27 0.930 no
C29 H29 0.930 no
C30 H30 0.930 no
C31 H31 0.930 no
C32 H32 0.930 no
C33 H33 0.930 no
C34 H34 0.930 no
C36 H36 0.930 no
C37 H37 0.930 no
C42 H42 0.930 no
C47 H47 0.930 no
C51 H51 0.930 no
C53 H53 0.930 no
C54 H54 0.930 no
C56 H56 0.930 no
C57 H57 0.930 no
C58 H58 0.930 no
C59 H59 0.930 no
C60 H60 0.930 no
C61 H61 0.930 no
C62 H62 0.930 no
C63 H63 0.930 no
C64 H64 0.930 no
C65 H65 0.930 no
C68 H68 0.930 no
C73 H73 0.930 no
C75 H75 0.930 no
C76 H76 0.930 no
C78 H78 0.930 no
C79 H79 0.930 no
C80 H80 0.930 no
C81 H81 0.930 no
C82 H82 0.930 no
C84 H84 0.930 no
C85 H85 0.930 no
C86 H86 0.930 no
C87 H87 0.930 no
C88 H88 0.930 no
C89 H89 0.930 no

loop_
_geom_contact_atom_site_label_1
_geom_contact_atom_site_label_2
_geom_contact_distance
_geom_contact_publ_flag
_geom_contact_site_symmetry_2
F1 N4 3.478(2) no .
F1 C20 2.784(3) no .
F2 N4 2.6798(19) no .
F3 N4 3.0616(17) no .
F3 C20 3.171(2) no .
F4 C14 3.0096(17) no .
F4 C15 2.9698(18) no .
F4 C20 3.417(2) no .
F5 C14 3.087(2) no .
F5 C15 3.003(2) no .
F5 C20 3.411(2) no .
F6 C20 2.689(2) no .
F7 C37 3.083(2) no .
F7 C38 2.991(2) no .
F7 C42 3.412(2) no .
F8 C37 3.0244(17) no .
F8 C38 2.9786(18) no .
F8 C42 3.417(2) no .
F9 C42 2.689(2) no .
F10 N2 3.4906(18) no .
F10 C42 2.788(2) no .
F11 N2 2.6783(17) no .
F12 N2 3.0739(15) no .
F12 C42 3.175(2) no .
F13 N6 3.0787(14) no .
F13 C47 3.160(2) no .
F14 N6 2.6797(16) no .
F15 N6 3.4817(16) no .
F15 C47 2.791(2) no .
F16 C47 3.431(2) no .
F16 C49 2.987(2) no .
F16 C54 3.0181(18) no .
F17 C47 3.395(2) no .
F17 C49 2.994(2) no .
F17 C54 3.107(2) no .
F18 C47 2.684(3) no .
F19 C68 3.413(2) no .
F19 C71 2.969(2) no .
F19 C76 3.0259(18) no .
F20 C68 2.687(2) no .
F21 C68 3.412(2) no .
F21 C71 2.993(2) no .
F21 C76 3.061(2) no .
F22 N8 3.0125(16) no .
F22 C68 3.211(3) no .
F23 N8 3.4824(17) no .
F23 C68 2.765(2) no .
F24 N8 2.6906(17) no .
F24 C68 3.584(3) no .
N2 C41 2.800(3) no .
N4 C19 2.802(3) no .
N6 C48 2.803(3) no .
N8 C69 2.805(3) no .
C1 C4 2.786(3) no .
C1 C8 2.890(3) no .
C1 C17 2.886(3) no .
C2 C5 2.781(2) no .
C2 C7 3.566(3) no .
C2 C17 3.207(3) no .
C2 C92 3.050(3) no .
C3 C6 2.7718(19) no .
C6 C7 2.984(3) no .
C6 C8 3.214(3) no .
C6 C92 3.552(3) no .
C7 C10 2.792(2) no .
C7 C13 2.932(2) no .
C8 C11 2.772(3) no .
C9 C12 2.776(3) no .
C12 C13 3.0547(18) no .
C12 C92 2.9807(19) no .
C13 C16 2.792(3) no .
C14 C17 2.802(3) no .
C14 C18 3.004(3) no .
C15 C21 2.740(3) no .
C15 C92 2.837(3) no .
C16 C20 2.761(3) no .
C17 C21 3.570(3) no .
C23 C26 2.787(2) no .
C23 C29 2.966(3) no .
C23 C33 3.586(3) no .
C23 C36 2.931(2) no .
C24 C35 2.9559(19) no .
C24 C36 3.0183(18) no .
C24 C89 2.775(3) no .
C25 C27 2.771(3) no .
C27 C28 2.894(3) no .
C27 C29 3.182(3) no .
C28 C31 2.791(3) no .
C28 C34 2.883(3) no .
C29 C32 2.771(2) no .
C29 C35 3.551(3) no .
C30 C33 2.781(2) no .
C33 C34 3.198(3) no .
C33 C35 3.060(3) no .
C34 C37 2.803(3) no .
C34 C43 3.566(2) no .
C35 C38 2.840(3) no .
C36 C39 2.790(2) no .
C37 C40 3.011(3) no .
C38 C43 2.741(3) no .
C39 C42 2.758(3) no .
C46 C49 2.742(2) no .
C46 C51 3.5647(18) no .
C47 C50 2.755(2) no .
C49 C52 2.842(2) no .
C50 C53 2.786(2) no .
C51 C54 2.799(3) no .
C51 C65 3.278(3) no .
C51 C91 2.871(2) no .
C52 C56 2.9578(19) no .
C52 C61 3.517(3) no .
C52 C65 3.063(3) no .
C53 C55 2.9700(19) no .
C53 C56 2.9826(18) no .
C54 C90 3.014(2) no .
C55 C58 2.7981(19) no .
C55 C61 3.047(3) no .
C55 C65 3.518(3) no .
C56 C59 2.770(2) no .
C57 C60 2.771(3) no .
C60 C61 3.171(3) no .
C60 C91 2.8421(19) no .
C61 C64 2.771(3) no .
C62 C65 2.772(3) no .
C63 C91 2.782(3) no .
C67 C71 2.739(2) no .
C67 C73 3.5629(18) no .
C68 C72 2.7568(19) no .
C70 C76 3.002(2) no .
C71 C74 2.836(2) no .
C72 C75 2.7905(19) no .
C73 C76 2.802(3) no .
C73 C83 2.876(2) no .
C73 C88 3.248(3) no .
C74 C78 3.0132(18) no .
C74 C82 3.5868(18) no .
C74 C84 3.490(3) no .
C74 C88 3.114(3) no .
C75 C77 2.9011(19) no .
C75 C78 3.1785(19) no .
C77 C80 2.7791(19) no .
C77 C84 2.947(3) no .
C77 C88 3.584(3) no .
C78 C81 2.780(2) no .
C78 C83 3.507(3) no .
C79 C82 2.774(3) no .
C82 C83 3.021(2) no .
C82 C84 3.464(3) no .
C83 C86 2.782(3) no .
C84 C87 2.767(3) no .
C85 C88 2.778(3) no .
F1 F15 3.435(2) no 1_545
F1 C38 3.5827(17) no 1_655
F1 C41 3.398(2) no 1_655
F1 C42 3.376(2) no 1_655
F1 C43 3.5276(19) no 1_655
F2 N2 3.3804(18) no 1_655
F2 C39 3.3543(17) no 1_655
F2 C63 3.435(3) no 1_655
F2 C86 3.589(3) no 1_655
F3 F18 3.2764(14) no 1_545
F3 C79 3.509(2) no 2_665
F4 F9 3.2131(15) no .
F4 C24 3.495(2) no 2_666
F4 C25 3.1599(19) no 2_666
F4 C42 3.207(2) no .
F5 C13 3.5534(19) no 2_766
F5 C14 3.4345(17) no 2_766
F6 F8 3.1657(15) no 1_655
F6 F13 3.1058(15) no 1_545
F6 C11 3.412(2) no 2_766
F6 C12 3.548(2) no 2_766
F6 C25 3.517(2) no 2_666
F6 C26 3.538(2) no 2_666
F7 C37 3.4854(17) no 2_666
F8 F6 3.1657(15) no 1_455
F8 C11 3.1920(19) no 2_666
F8 C12 3.487(2) no 2_666
F8 C20 3.211(2) no 1_455
F9 F4 3.2131(15) no .
F9 F22 3.0541(18) no 1_545
F9 C10 3.531(2) no 2_666
F9 C11 3.581(2) no 2_666
F9 C24 3.555(2) no 2_666
F9 C25 3.485(2) no 2_666
F10 F23 2.987(2) no 1_545
F10 C15 3.4370(16) no .
F10 C19 3.2342(18) no .
F10 C20 3.2547(19) no .
F10 C21 3.4524(19) no .
F11 N4 3.2845(16) no .
F11 C16 3.2369(17) no .
F11 C17 3.5145(15) no .
F11 C62 3.585(2) no .
F11 C63 3.503(2) no .
F12 F20 2.9446(12) no 1_545
F13 F6 3.1058(15) no 1_565
F13 C11 3.5757(19) no 2_776
F14 N8 3.3684(18) no 1_655
F14 C4 3.584(2) no .
F14 C72 3.3047(18) no 1_655
F14 C73 3.4662(18) no 1_655
F15 F1 3.435(2) no 1_565
F15 N8 3.5849(19) no 1_655
F15 C67 3.465(2) no 1_655
F15 C68 3.344(2) no 1_655
F15 C69 3.316(2) no 1_655
F15 C71 3.427(2) no 1_655
F15 C72 3.5344(19) no 1_655
F16 F20 3.3071(16) no .
F16 F21 3.4695(15) no .
F16 C56 3.434(2) no 2_675
F16 C57 3.278(2) no 2_675
F16 C68 3.081(2) no .
F16 C69 3.4211(19) no .
F16 C70 3.573(2) no .
F17 C53 3.525(2) no 2_675
F17 C75 3.589(2) no 2_675
F17 C76 3.4528(19) no 2_675
F18 F3 3.2764(14) no 1_565
F18 F19 3.2453(16) no 1_655
F18 C57 3.385(3) no 2_675
F18 C78 3.510(3) no 2_675
F18 C79 3.335(2) no 2_675
F19 F18 3.2453(16) no 1_455
F19 C47 3.383(2) no 1_455
F19 C78 3.555(3) no 2_575
F19 C79 3.201(2) no 2_575
F19 C80 3.586(2) no 2_575
F20 F12 2.9446(12) no 1_565
F20 F16 3.3071(16) no .
F20 C56 3.516(2) no 2_675
F20 C57 3.414(2) no 2_675
F20 C80 3.346(2) no 2_575
F21 F16 3.4695(15) no .
F22 F9 3.0541(18) no 1_565
F22 C25 3.463(2) no 2_676
F23 F10 2.987(2) no 1_565
F23 C47 3.465(3) no .
F23 C48 3.548(3) no .
F24 N6 3.360(2) no .
F24 C50 3.420(2) no .
N2 F2 3.3804(18) no 1_455
N2 C63 3.509(3) no .
N4 F11 3.2845(16) no .
N6 F24 3.360(2) no .
N6 C4 3.546(3) no .
N8 F14 3.3684(18) no 1_455
N8 F15 3.5849(19) no 1_455
C3 C64 3.541(2) no .
C3 C87 3.446(3) no 1_655
C4 F14 3.584(2) no .
C4 N6 3.546(3) no .
C9 C24 3.379(2) no .
C10 F9 3.531(2) no 2_666
C11 F6 3.412(2) no 2_766
C11 F8 3.1920(19) no 2_666
C11 F9 3.581(2) no 2_666
C11 F13 3.5757(19) no 2_776
C12 F6 3.548(2) no 2_766
C12 F8 3.487(2) no 2_666
C12 C89 3.304(2) no 1_655
C13 F5 3.5534(19) no 2_766
C14 F5 3.4345(17) no 2_766
C15 F10 3.4370(16) no .
C16 F11 3.2369(17) no .
C16 C36 3.548(2) no 1_655
C17 F11 3.5145(15) no .
C19 F10 3.2342(18) no .
C20 F8 3.211(2) no 1_655
C20 F10 3.2547(19) no .
C21 F10 3.4524(19) no .
C24 F4 3.495(2) no 2_666
C24 F9 3.555(2) no 2_666
C24 C9 3.379(2) no .
C25 F4 3.1599(19) no 2_666
C25 F6 3.517(2) no 2_666
C25 F9 3.485(2) no 2_666
C25 F22 3.463(2) no 2_676
C26 F6 3.538(2) no 2_666
C32 C64 3.464(3) no .
C32 C87 3.403(2) no .
C36 C16 3.548(2) no 1_455
C37 F7 3.4854(17) no 2_666
C38 F1 3.5827(17) no 1_455
C39 F2 3.3543(17) no 1_455
C41 F1 3.398(2) no 1_455
C42 F1 3.376(2) no 1_455
C42 F4 3.207(2) no .
C43 F1 3.5276(19) no 1_455
C47 F19 3.383(2) no 1_655
C47 F23 3.465(3) no .
C48 F23 3.548(3) no .
C50 F24 3.420(2) no .
C53 F17 3.525(2) no 2_675
C56 F16 3.434(2) no 2_675
C56 F20 3.516(2) no 2_675
C56 C81 3.399(3) no 1_655
C57 F16 3.278(2) no 2_675
C57 F18 3.385(3) no 2_675
C57 F20 3.414(2) no 2_675
C58 C62 3.588(3) no 2_665
C58 C85 3.5649(19) no 2_565
C59 C78 3.568(3) no .
C62 F11 3.585(2) no .
C62 C58 3.588(3) no 2_665
C63 F2 3.435(3) no 1_455
C63 F11 3.503(2) no .
C63 N2 3.509(3) no .
C64 C3 3.541(2) no .
C64 C32 3.464(3) no .
C67 F15 3.465(2) no 1_455
C68 F15 3.344(2) no 1_455
C68 F16 3.081(2) no .
C69 F15 3.316(2) no 1_455
C69 F16 3.4211(19) no .
C70 F16 3.573(2) no .
C71 F15 3.427(2) no 1_455
C72 F14 3.3047(18) no 1_455
C72 F15 3.5344(19) no 1_455
C73 F14 3.4662(18) no 1_455
C75 F17 3.589(2) no 2_675
C76 F17 3.4528(19) no 2_675
C78 F18 3.510(3) no 2_675
C78 F19 3.555(3) no 2_575
C78 C59 3.568(3) no .
C79 F3 3.509(2) no 2_665
C79 F18 3.335(2) no 2_675
C79 F19 3.201(2) no 2_575
C80 F19 3.586(2) no 2_575
C80 F20 3.346(2) no 2_575
C81 C56 3.399(3) no 1_455
C85 C58 3.5649(19) no 2_565
C86 F2 3.589(3) no 1_455
C87 C3 3.446(3) no 1_455
C87 C32 3.403(2) no .
C89 C12 3.304(2) no 1_455
F1 H20 2.5259 no .
F3 H20 3.2452 no .
F4 H14 2.5033 no .
F5 H14 2.6028 no .
F5 H20 3.5987 no .
F6 H20 2.3622 no .
F7 H37 2.6154 no .
F8 H37 2.5089 no .
F9 H42 2.3613 no .
F10 H42 2.5222 no .
F12 H42 3.2510 no .
F13 H47 3.2374 no .
F15 H47 2.5274 no .
F16 H54 2.4768 no .
F17 H47 3.5849 no .
F17 H54 2.6710 no .
F18 H47 2.3545 no .
F19 H76 2.5352 no .
F20 H68 2.3595 no .
F21 H76 2.5631 no .
F22 H68 3.3017 no .
F23 H68 2.4992 no .
N1 H24 2.6323 no .
N1 H27 2.5885 no .
N1 H29 2.6141 no .
N1 H33 2.6147 no .
N1 H34 2.5957 no .
N1 H36 2.6067 no .
N2 H34 2.5310 no .
N2 H42 3.2366 no .
N3 H2 2.6157 no .
N3 H6 2.6101 no .
N3 H8 2.5918 no .
N3 H12 2.6337 no .
N3 H13 2.6071 no .
N3 H17 2.5924 no .
N4 H17 2.5363 no .
N4 H20 3.2397 no .
N5 H73 2.6054 no .
N5 H75 2.5867 no .
N5 H78 2.6361 no .
N5 H82 2.5802 no .
N5 H84 2.6045 no .
N5 H88 2.6153 no .
N6 H47 3.2366 no .
N6 H51 2.5294 no .
N7 H51 2.5873 no .
N7 H53 2.6257 no .
N7 H56 2.6373 no .
N7 H60 2.5938 no .
N7 H61 2.6206 no .
N7 H65 2.5999 no .
N8 H68 3.2387 no .
N8 H73 2.5283 no .
C1 H3 3.2431 no .
C1 H5 3.2466 no .
C1 H8 2.6433 no .
C1 H17 2.5987 no .
C2 H4 3.2533 no .
C2 H6 3.2485 no .
C2 H8 3.2904 no .
C2 H17 2.8788 no .
C3 H5 3.2349 no .
C4 H2 3.2517 no .
C4 H6 3.2488 no .
C5 H3 3.2345 no .
C6 H2 3.2500 no .
C6 H4 3.2505 no .
C6 H8 3.0175 no .
C6 H17 3.3592 no .
C7 H6 2.8094 no .
C7 H9 3.2475 no .
C7 H11 3.2455 no .
C7 H13 2.6562 no .
C8 H6 3.1256 no .
C8 H10 3.2492 no .
C8 H12 3.2499 no .
C9 H11 3.2313 no .
C10 H8 3.2462 no .
C10 H12 3.2522 no .
C11 H9 3.2323 no .
C12 H6 3.5676 no .
C12 H8 3.2493 no .
C12 H10 3.2537 no .
C12 H13 2.6924 no .
C13 H12 2.7413 no .
C13 H17 3.2612 no .
C15 H13 3.2611 no .
C15 H17 3.2981 no .
C15 H20 3.2700 no .
C16 H14 3.2835 no .
C17 H2 3.0549 no .
C17 H13 3.2523 no .
C18 H14 2.6983 no .
C18 H20 2.6439 no .
C19 H14 2.7274 no .
C22 H20 2.6766 no .
C23 H25 3.2446 no .
C23 H29 2.7716 no .
C23 H36 2.6655 no .
C23 H89 3.2462 no .
C24 H26 3.2512 no .
C24 H27 3.2480 no .
C24 H29 3.5338 no .
C24 H36 2.6772 no .
C25 H89 3.2313 no .
C26 H24 3.2501 no .
C26 H27 3.2432 no .
C27 H24 3.2481 no .
C27 H26 3.2463 no .
C27 H29 3.0560 no .
C28 H27 2.6480 no .
C28 H30 3.2465 no .
C28 H32 3.2433 no .
C28 H34 2.5843 no .
C29 H27 2.9773 no .
C29 H31 3.2549 no .
C29 H33 3.2505 no .
C29 H34 3.3599 no .
C30 H32 3.2334 no .
C31 H29 3.2524 no .
C31 H33 3.2537 no .
C32 H30 3.2340 no .
C33 H27 3.3456 no .
C33 H29 3.2491 no .
C33 H31 3.2558 no .
C33 H34 2.8328 no .
C34 H33 3.0572 no .
C34 H36 3.2505 no .
C35 H24 2.7098 no .
C35 H33 2.9048 no .
C35 H37 3.2704 no .
C36 H24 2.6842 no .
C36 H34 3.2598 no .
C38 H34 3.3012 no .
C38 H36 3.2630 no .
C38 H42 3.2673 no .
C39 H37 3.2832 no .
C40 H37 2.7087 no .
C40 H42 2.6430 no .
C41 H37 2.7318 no .
C44 H42 2.6820 no .
C45 H47 2.6808 no .
C48 H54 2.7290 no .
C49 H47 3.2661 no .
C49 H51 3.2969 no .
C49 H53 3.2593 no .
C50 H54 3.2783 no .
C51 H53 3.2467 no .
C51 H65 3.2013 no .
C52 H54 3.2733 no .
C52 H56 2.6929 no .
C52 H65 2.9225 no .
C53 H51 3.2562 no .
C53 H56 2.5668 no .
C54 H56 3.5087 no .
C55 H53 2.7204 no .
C55 H57 3.2504 no .
C55 H59 3.2498 no .
C55 H61 2.9127 no .
C56 H53 2.6223 no .
C56 H58 3.2512 no .
C56 H60 3.2456 no .
C57 H59 3.2291 no .
C58 H56 3.2477 no .
C58 H60 3.2461 no .
C59 H57 3.2292 no .
C60 H56 3.2455 no .
C60 H58 3.2496 no .
C60 H61 3.1085 no .
C61 H51 3.2371 no .
C61 H60 2.8346 no .
C61 H63 3.2488 no .
C61 H65 3.2439 no .
C62 H64 3.2289 no .
C63 H61 3.2473 no .
C63 H65 3.2471 no .
C64 H62 3.2286 no .
C65 H51 2.9610 no .
C65 H60 3.1897 no .
C65 H61 3.2437 no .
C65 H63 3.2489 no .
C66 H68 2.6874 no .
C69 H76 2.7240 no .
C70 H68 2.6427 no .
C70 H76 2.6969 no .
C71 H68 3.2656 no .
C71 H73 3.2972 no .
C71 H75 3.2608 no .
C72 H76 3.2833 no .
C73 H75 3.2522 no .
C73 H88 3.1496 no .
C74 H76 3.2695 no .
C74 H78 2.8197 no .
C74 H88 3.0001 no .
C75 H73 3.2613 no .
C75 H78 2.9938 no .
C77 H75 2.6201 no .
C77 H79 3.2412 no .
C77 H81 3.2461 no .
C77 H84 2.7478 no .
C78 H75 2.8701 no .
C78 H80 3.2500 no .
C78 H82 3.2464 no .
C78 H84 3.1637 no .
C79 H81 3.2369 no .
C80 H78 3.2502 no .
C80 H82 3.2447 no .
C81 H79 3.2359 no .
C82 H75 3.4303 no .
C82 H78 3.2472 no .
C82 H80 3.2458 no .
C82 H84 3.3878 no .
C83 H73 2.5698 no .
C83 H82 2.8936 no .
C83 H85 3.2421 no .
C83 H87 3.2381 no .
C84 H73 3.2927 no .
C84 H82 3.4971 no .
C84 H86 3.2464 no .
C84 H88 3.2467 no .
C85 H87 3.2289 no .
C86 H84 3.2438 no .
C86 H88 3.2547 no .
C87 H85 3.2306 no .
C88 H73 2.8503 no .
C88 H82 3.4522 no .
C88 H84 3.2452 no .
C88 H86 3.2552 no .
C89 H25 3.2299 no .
C90 H47 2.6403 no .
C90 H54 2.7140 no .
C91 H51 2.5748 no .
C91 H60 2.5355 no .
C91 H62 3.2417 no .
C91 H64 3.2398 no .
C92 H2 2.8860 no .
C92 H12 2.7464 no .
C92 H14 3.2689 no .
H2 H3 2.3217 no .
H2 H17 2.9353 no .
H3 H4 2.3115 no .
H4 H5 2.3218 no .
H5 H6 2.3178 no .
H6 H8 3.1714 no .
H8 H9 2.3150 no .
H9 H10 2.3146 no .
H10 H11 2.3189 no .
H11 H12 2.3158 no .
H12 H13 2.5729 no .
H13 H14 2.2750 no .
H24 H25 2.3162 no .
H24 H36 2.5442 no .
H25 H26 2.3183 no .
H26 H89 2.3101 no .
H27 H29 3.0923 no .
H27 H89 2.3172 no .
H29 H30 2.3173 no .
H30 H31 2.3250 no .
H31 H32 2.3126 no .
H32 H33 2.3193 no .
H33 H34 2.8946 no .
H36 H37 2.2770 no .
H51 H61 3.5338 no .
H51 H65 3.0983 no .
H53 H54 2.2765 no .
H53 H56 2.3835 no .
H56 H57 2.3131 no .
H57 H58 2.3181 no .
H58 H59 2.3145 no .
H59 H60 2.3123 no .
H60 H61 2.9980 no .
H60 H65 3.5492 no .
H61 H62 2.3196 no .
H62 H63 2.3141 no .
H63 H64 2.3121 no .
H64 H65 2.3202 no .
H73 H88 2.9399 no .
H75 H76 2.2761 no .
H75 H78 2.9006 no .
H78 H79 2.3223 no .
H78 H84 3.2918 no .
H79 H80 2.3163 no .
H80 H81 2.3125 no .
H81 H82 2.3234 no .
H82 H88 3.5935 no .
H84 H85 2.3177 no .
H85 H86 2.3134 no .
H86 H87 2.3160 no .
H87 H88 2.3212 no .
F2 H33 3.5951 no 1_655
F2 H63 2.9036 no 1_655
F2 H64 3.5086 no 1_655
F2 H80 3.3290 no 2_665
F2 H85 3.2200 no 1_655
F2 H86 2.9696 no 1_655
F3 H47 3.3633 no 1_545
F3 H79 2.7074 no 2_665
F3 H80 3.4912 no 2_665
F3 H85 3.3217 no 1_655
F3 H86 3.2508 no 1_655
F4 H24 3.4407 no 2_666
F4 H25 2.8258 no 2_666
F4 H36 3.4803 no 2_666
F4 H42 2.7435 no .
F5 H12 2.9100 no 2_766
F5 H14 3.4296 no 2_766
F5 H36 2.8815 no 2_666
F6 H11 2.7152 no 2_766
F6 H12 2.9999 no 2_766
F6 H25 3.4536 no 2_666
F6 H26 3.4965 no 2_666
F7 H13 2.7963 no 2_666
F7 H24 3.0716 no 2_666
F7 H37 3.5175 no 2_666
F8 H11 2.9429 no 2_666
F8 H12 3.4749 no 2_666
F8 H13 3.3530 no 2_666
F8 H20 2.8138 no 1_455
F9 H10 3.5464 no 2_666
F9 H24 2.9626 no 2_666
F9 H25 2.8137 no 2_666
F10 H68 3.3460 no 1_545
F11 H2 3.4235 no .
F11 H58 3.4936 no 2_665
F11 H62 3.0992 no .
F11 H63 2.9477 no .
F11 H86 3.2086 no 1_655
F12 H57 2.7769 no 2_665
F12 H62 3.0119 no .
F12 H63 3.0056 no .
F12 H68 2.9032 no 1_545
F13 H4 3.2613 no .
F13 H5 3.0895 no .
F13 H11 2.6983 no 2_776
F13 H20 3.2481 no 1_565
F14 H4 3.0729 no .
F14 H5 3.1553 no .
F14 H10 3.4521 no 2_776
F14 H31 3.2824 no 1_655
F14 H73 3.5497 no 1_655
F14 H88 3.4454 no 1_655
F16 H53 3.3551 no 2_675
F16 H56 3.1407 no 2_675
F16 H57 2.8284 no 2_675
F16 H68 2.8571 no .
F17 H53 2.7291 no 2_675
F17 H54 3.3561 no 2_675
F17 H76 3.4579 no 2_675
F17 H78 3.1303 no 2_675
F18 H57 3.1738 no 2_675
F18 H78 3.0650 no 2_675
F18 H79 2.7073 no 2_675
F19 H47 2.8773 no 1_455
F19 H75 3.3236 no 2_575
F19 H79 3.2155 no 2_575
F20 H56 2.9752 no 2_675
F20 H57 2.7754 no 2_675
F20 H80 3.3230 no 2_575
F21 H56 2.8070 no 2_675
F21 H75 2.8403 no 2_575
F22 H25 2.5717 no 2_676
F22 H30 3.2415 no .
F22 H31 3.3054 no .
F22 H42 3.0346 no 1_565
F23 H42 3.3207 no 1_565
F24 H4 3.1836 no .
F24 H26 3.4439 no 2_676
F24 H30 3.3789 no .
F24 H31 3.0910 no .
N1 H8 3.4391 no .
N2 H2 2.8793 no .
N2 H63 2.6185 no .
N3 H27 3.4945 no 1_655
N4 H33 3.0680 no 1_655
N4 H86 2.7090 no 1_655
N6 H4 2.6527 no .
N6 H88 2.9178 no 1_655
N7 H82 3.0083 no 1_655
N8 H31 2.6835 no .
C1 H27 3.5378 no 1_655
C1 H87 3.5821 no 1_655
C2 H34 2.9994 no .
C2 H87 2.9340 no 1_655
C3 H51 3.5990 no .
C3 H64 3.5442 no .
C3 H87 2.6754 no 1_655
C3 H88 3.4280 no 1_655
C4 H26 3.3595 no 2_676
C4 H87 3.1307 no 1_655
C4 H88 3.2881 no 1_655
C5 H10 3.5654 no 2_776
C5 H26 2.9489 no 2_676
C5 H89 3.2097 no 2_676
C6 H26 3.5895 no 2_676
C6 H27 2.9502 no 1_655
C6 H89 2.9823 no 2_676
C8 H24 3.3608 no .
C8 H29 3.0775 no .
C8 H89 3.2275 no 2_676
C9 H24 3.1745 no .
C9 H27 3.4237 no 2_676
C9 H29 3.3804 no .
C9 H29 3.5811 no 2_676
C9 H89 3.3883 no 2_676
C10 H5 3.0365 no 2_776
C10 H30 3.5771 no 2_676
C11 H5 2.9841 no 2_776
C11 H89 3.3714 no 1_655
C12 H89 3.1772 no 1_655
C16 H33 3.5579 no 1_655
C16 H36 3.4494 no 1_655
C16 H86 3.5854 no 1_655
C17 H33 3.2081 no 1_655
C18 H12 3.5502 no 2_766
C19 H37 3.5586 no 1_655
C20 H37 3.5970 no 1_655
C21 H86 3.4491 no 1_655
C22 H86 3.3808 no 1_655
C24 H9 3.1522 no .
C25 H9 3.3789 no .
C25 H30 2.8601 no 2_676
C26 H5 3.4363 no 2_676
C26 H12 3.4848 no 1_455
C26 H30 2.8372 no 2_676
C27 H6 3.0683 no 1_455
C27 H9 3.2592 no 2_676
C27 H12 3.2866 no 1_455
C28 H8 3.4488 no .
C29 H8 2.8966 no .
C29 H9 3.0174 no 2_676
C30 H9 3.2015 no 2_676
C30 H10 3.0663 no 2_676
C30 H26 3.4163 no 2_676
C31 H10 3.4114 no 2_676
C31 H64 3.3995 no .
C31 H65 3.5335 no .
C31 H73 3.5797 no .
C32 H64 2.6684 no .
C32 H65 3.3451 no .
C32 H73 3.4925 no .
C32 H87 3.3967 no .
C33 H17 3.1269 no 1_455
C33 H64 2.8784 no .
C33 H87 3.5725 no .
C34 H2 3.1061 no .
C39 H2 3.4033 no .
C39 H63 3.4915 no .
C43 H63 3.2814 no .
C44 H63 3.2228 no .
C45 H4 3.4060 no .
C46 H4 3.4012 no .
C50 H4 3.4658 no .
C50 H88 3.4539 no 1_655
C51 H4 3.5828 no .
C51 H82 3.3098 no 1_655
C51 H88 3.1416 no 1_655
C52 H82 3.2869 no 1_655
C55 H78 3.5074 no .
C55 H81 3.3250 no 1_655
C55 H82 3.3559 no 1_655
C56 H81 2.9361 no 1_655
C56 H82 3.4910 no 1_655
C57 H62 2.9384 no 2_665
C57 H81 3.2215 no 1_655
C58 H61 3.4268 no 2_665
C58 H62 2.8126 no 2_665
C58 H78 3.5184 no .
C58 H79 3.1817 no .
C58 H85 3.4629 no 2_565
C59 H61 3.3762 no 2_665
C59 H78 3.3331 no .
C59 H79 3.4971 no .
C59 H84 3.4528 no .
C59 H84 3.4929 no 2_565
C59 H85 3.5964 no 2_565
C60 H78 3.3208 no .
C60 H81 3.3924 no 2_565
C60 H84 2.9250 no .
C61 H81 3.1105 no 2_565
C61 H82 2.9293 no 1_655
C62 H58 3.4344 no 2_665
C62 H80 3.1442 no 2_565
C62 H81 3.1627 no 2_565
C63 H2 3.4237 no .
C63 H3 3.1116 no .
C63 H80 3.2754 no 2_565
C64 H3 2.7382 no .
C64 H32 3.2747 no .
C65 H3 3.0260 no .
C65 H32 3.4340 no .
C65 H73 3.3930 no .
C66 H25 3.5910 no 2_676
C66 H31 3.4522 no .
C67 H31 3.4918 no .
C70 H56 3.4780 no 2_675
C72 H31 3.5441 no .
C73 H31 3.5737 no .
C73 H65 3.2859 no .
C76 H76 3.4743 no 2_575
C77 H59 3.5556 no 2_565
C79 H85 3.0711 no 2_565
C80 H60 3.4096 no 2_565
C80 H85 2.9972 no 2_565
C81 H56 3.2549 no 1_455
C81 H59 3.3244 no 2_565
C81 H60 3.1799 no 2_565
C81 H61 3.4931 no 1_455
C82 H56 3.3999 no 1_455
C82 H59 3.1168 no 2_565
C82 H61 3.0775 no 1_455
C83 H32 3.5322 no .
C83 H59 3.5623 no 2_565
C84 H58 3.5349 no 2_565
C84 H59 2.7836 no 2_565
C84 H60 3.0940 no .
C85 H32 3.5515 no .
C85 H58 2.8892 no 2_565
C85 H59 3.0766 no 2_565
C85 H80 3.5241 no 2_565
C86 H32 3.0101 no .
C86 H33 3.2471 no .
C86 H58 3.1283 no 2_565
C87 H3 3.4080 no 1_455
C87 H17 3.5789 no 1_455
C87 H32 2.6627 no .
C87 H33 3.3972 no .
C88 H32 2.9595 no .
C88 H51 3.0580 no 1_455
C89 H5 3.5868 no 2_676
C89 H6 3.4288 no 1_455
C89 H6 3.5299 no 2_676
C89 H8 3.5074 no 2_676
C89 H9 3.4342 no 2_676
C89 H12 3.0953 no 1_455
C90 H53 3.5879 no 2_675
C90 H57 3.5727 no 2_675
C91 H82 3.2870 no 1_655
H2 F11 3.4235 no .
H2 N2 2.8793 no .
H2 C34 3.1061 no .
H2 C39 3.4033 no .
H2 C63 3.4237 no .
H2 H34 2.4277 no .
H2 H63 3.1206 no .
H2 H64 3.4596 no .
H2 H87 3.1940 no 1_655
H3 C63 3.1116 no .
H3 C64 2.7382 no .
H3 C65 3.0260 no .
H3 C87 3.4080 no 1_655
H3 H51 2.9421 no .
H3 H63 3.4650 no .
H3 H64 2.8922 no .
H3 H65 3.3295 no .
H3 H87 2.8031 no 1_655
H3 H88 3.2441 no 1_655
H4 F13 3.2613 no .
H4 F14 3.0729 no .
H4 F24 3.1836 no .
H4 N6 2.6527 no .
H4 C45 3.4060 no .
H4 C46 3.4012 no .
H4 C50 3.4658 no .
H4 C51 3.5828 no .
H4 H26 3.4471 no 2_676
H4 H51 3.1251 no .
H4 H87 3.5059 no 1_655
H4 H88 2.9988 no 1_655
H5 F13 3.0895 no .
H5 F14 3.1553 no .
H5 C10 3.0365 no 2_776
H5 C11 2.9841 no 2_776
H5 C26 3.4363 no 2_676
H5 C89 3.5868 no 2_676
H5 H10 2.8258 no 2_776
H5 H11 2.7348 no 2_776
H5 H26 2.7573 no 2_676
H5 H89 3.0579 no 2_676
H6 C27 3.0683 no 1_655
H6 C89 3.4288 no 1_655
H6 C89 3.5299 no 2_676
H6 H27 2.3149 no 1_655
H6 H89 3.0425 no 1_655
H6 H89 2.6433 no 2_676
H8 N1 3.4391 no .
H8 C28 3.4488 no .
H8 C29 2.8966 no .
H8 C89 3.5074 no 2_676
H8 H24 3.5012 no .
H8 H29 2.3259 no .
H8 H34 3.4195 no .
H8 H89 3.1407 no 2_676
H9 C24 3.1522 no .
H9 C25 3.3789 no .
H9 C27 3.2592 no 2_676
H9 C29 3.0174 no 2_676
H9 C30 3.2015 no 2_676
H9 C89 3.4342 no 2_676
H9 H24 3.2134 no .
H9 H25 3.5942 no .
H9 H27 3.1064 no 2_676
H9 H29 2.9431 no .
H9 H29 2.6960 no 2_676
H9 H30 3.0240 no 2_676
H9 H89 3.3945 no 2_676
H10 F9 3.5464 no 2_666
H10 F14 3.4521 no 2_776
H10 C5 3.5654 no 2_776
H10 C30 3.0663 no 2_676
H10 C31 3.4114 no 2_676
H10 H5 2.8258 no 2_776
H10 H30 2.9547 no 2_676
H10 H31 3.5350 no 2_676
H11 F6 2.7152 no 2_766
H11 F8 2.9429 no 2_666
H11 F13 2.6983 no 2_776
H11 H5 2.7348 no 2_776
H11 H26 3.4120 no 1_655
H11 H89 3.5648 no 1_655
H12 F5 2.9100 no 2_766
H12 F6 2.9999 no 2_766
H12 F8 3.4749 no 2_666
H12 C18 3.5502 no 2_766
H12 C26 3.4848 no 1_655
H12 C27 3.2866 no 1_655
H12 C89 3.0953 no 1_655
H12 H27 3.5288 no 1_655
H12 H89 3.2372 no 1_655
H13 F7 2.7963 no 2_666
H13 F8 3.3530 no 2_666
H13 H37 3.4724 no 2_666
H14 F5 3.4296 no 2_766
H14 H36 3.5126 no 2_666
H14 H37 2.8430 no 2_666
H17 C33 3.1269 no 1_655
H17 C87 3.5789 no 1_655
H17 H27 3.5516 no 1_655
H17 H33 2.5032 no 1_655
H17 H86 3.1669 no 1_655
H17 H87 2.8892 no 1_655
H20 F8 2.8138 no 1_655
H20 F13 3.2481 no 1_545
H24 F4 3.4407 no 2_666
H24 F7 3.0716 no 2_666
H24 F9 2.9626 no 2_666
H24 C8 3.3608 no .
H24 C9 3.1745 no .
H24 H8 3.5012 no .
H24 H9 3.2134 no .
H25 F4 2.8258 no 2_666
H25 F6 3.4536 no 2_666
H25 F9 2.8137 no 2_666
H25 F22 2.5717 no 2_676
H25 C66 3.5910 no 2_676
H25 H9 3.5942 no .
H25 H30 2.6994 no 2_676
H26 F6 3.4965 no 2_666
H26 F24 3.4439 no 2_676
H26 C4 3.3595 no 2_676
H26 C5 2.9489 no 2_676
H26 C6 3.5895 no 2_676
H26 C30 3.4163 no 2_676
H26 H4 3.4471 no 2_676
H26 H5 2.7573 no 2_676
H26 H11 3.4120 no 1_455
H26 H30 2.6602 no 2_676
H27 N3 3.4945 no 1_455
H27 C1 3.5378 no 1_455
H27 C6 2.9502 no 1_455
H27 C9 3.4237 no 2_676
H27 H6 2.3149 no 1_455
H27 H9 3.1064 no 2_676
H27 H12 3.5288 no 1_455
H27 H17 3.5516 no 1_455
H29 C8 3.0775 no .
H29 C9 3.3804 no .
H29 C9 3.5811 no 2_676
H29 H8 2.3259 no .
H29 H9 2.9431 no .
H29 H9 2.6960 no 2_676
H30 F22 3.2415 no .
H30 F24 3.3789 no .
H30 C10 3.5771 no 2_676
H30 C25 2.8601 no 2_676
H30 C26 2.8372 no 2_676
H30 H9 3.0240 no 2_676
H30 H10 2.9547 no 2_676
H30 H25 2.6994 no 2_676
H30 H26 2.6602 no 2_676
H31 F14 3.2824 no 1_455
H31 F22 3.3054 no .
H31 F24 3.0910 no .
H31 N8 2.6835 no .
H31 C66 3.4522 no .
H31 C67 3.4918 no .
H31 C72 3.5441 no .
H31 C73 3.5737 no .
H31 H10 3.5350 no 2_676
H31 H65 3.2906 no .
H31 H73 3.0001 no .
H32 C64 3.2747 no .
H32 C65 3.4340 no .
H32 C83 3.5322 no .
H32 C85 3.5515 no .
H32 C86 3.0101 no .
H32 C87 2.6627 no .
H32 C88 2.9595 no .
H32 H64 2.6057 no .
H32 H65 2.9364 no .
H32 H73 2.8111 no .
H32 H86 3.3790 no .
H32 H87 2.8471 no .
H32 H88 3.2896 no .
H33 F2 3.5951 no 1_455
H33 N4 3.0680 no 1_455
H33 C16 3.5579 no 1_455
H33 C17 3.2081 no 1_455
H33 C86 3.2471 no .
H33 C87 3.3972 no .
H33 H17 2.5032 no 1_455
H33 H64 2.9555 no .
H33 H86 2.9319 no .
H33 H87 3.1960 no .
H34 C2 2.9994 no .
H34 H2 2.4277 no .
H34 H8 3.4195 no .
H34 H63 3.2561 no .
H34 H64 2.9505 no .
H36 F4 3.4803 no 2_666
H36 F5 2.8815 no 2_666
H36 C16 3.4494 no 1_455
H36 H14 3.5126 no 2_666
H37 F7 3.5175 no 2_666
H37 C19 3.5586 no 1_455
H37 C20 3.5970 no 1_455
H37 H13 3.4724 no 2_666
H37 H14 2.8430 no 2_666
H42 F4 2.7435 no .
H42 F22 3.0346 no 1_545
H42 F23 3.3207 no 1_545
H47 F3 3.3633 no 1_565
H47 F19 2.8773 no 1_655
H51 C3 3.5990 no .
H51 C88 3.0580 no 1_655
H51 H3 2.9421 no .
H51 H4 3.1251 no .
H51 H82 3.0812 no 1_655
H51 H88 2.4418 no 1_655
H53 F16 3.3551 no 2_675
H53 F17 2.7291 no 2_675
H53 C90 3.5879 no 2_675
H53 H78 3.3963 no .
H54 F17 3.3561 no 2_675
H54 H54 2.8560 no 2_675
H56 F16 3.1407 no 2_675
H56 F20 2.9752 no 2_675
H56 F21 2.8070 no 2_675
H56 C70 3.4780 no 2_675
H56 C81 3.2549 no 1_655
H56 C82 3.3999 no 1_655
H56 H81 3.0455 no 1_655
H56 H82 3.2836 no 1_655
H57 F12 2.7769 no 2_665
H57 F16 2.8284 no 2_675
H57 F18 3.1738 no 2_675
H57 F20 2.7754 no 2_675
H57 C90 3.5727 no 2_675
H57 H62 2.8730 no 2_665
H57 H81 3.5126 no 1_655
H58 F11 3.4936 no 2_665
H58 C62 3.4344 no 2_665
H58 C84 3.5349 no 2_565
H58 C85 2.8892 no 2_565
H58 C86 3.1283 no 2_565
H58 H61 3.5842 no 2_665
H58 H62 2.6661 no 2_665
H58 H79 3.0323 no .
H58 H85 2.8354 no 2_565
H58 H86 3.2245 no 2_565
H59 C77 3.5556 no 2_565
H59 C81 3.3244 no 2_565
H59 C82 3.1168 no 2_565
H59 C83 3.5623 no 2_565
H59 C84 2.7836 no 2_565
H59 C85 3.0766 no 2_565
H59 H61 3.4779 no 2_665
H59 H79 3.5820 no .
H59 H81 3.5241 no 2_565
H59 H82 3.2118 no 2_565
H59 H84 3.3347 no .
H59 H84 2.5962 no 2_565
H59 H85 3.1016 no 2_565
H60 C80 3.4096 no 2_565
H60 C81 3.1799 no 2_565
H60 C84 3.0940 no .
H60 H80 3.4247 no 2_565
H60 H81 3.0240 no 2_565
H60 H84 2.3441 no .
H60 H85 3.4787 no .
H61 C58 3.4268 no 2_665
H61 C59 3.3762 no 2_665
H61 C81 3.4931 no 1_655
H61 C82 3.0775 no 1_655
H61 H58 3.5842 no 2_665
H61 H59 3.4779 no 2_665
H61 H81 3.1403 no 1_655
H61 H81 2.9005 no 2_565
H61 H82 2.3137 no 1_655
H62 F11 3.0992 no .
H62 F12 3.0119 no .
H62 C57 2.9384 no 2_665
H62 C58 2.8126 no 2_665
H62 H57 2.8730 no 2_665
H62 H58 2.6661 no 2_665
H62 H80 3.1971 no 2_565
H62 H81 2.9931 no 2_565
H63 F2 2.9036 no 1_455
H63 F11 2.9477 no .
H63 F12 3.0056 no .
H63 N2 2.6185 no .
H63 C39 3.4915 no .
H63 C43 3.2814 no .
H63 C44 3.2228 no .
H63 H2 3.1206 no .
H63 H3 3.4650 no .
H63 H34 3.2561 no .
H63 H80 3.4099 no 2_565
H64 F2 3.5086 no 1_455
H64 C3 3.5442 no .
H64 C31 3.3995 no .
H64 C32 2.6684 no .
H64 C33 2.8784 no .
H64 H2 3.4596 no .
H64 H3 2.8922 no .
H64 H32 2.6057 no .
H64 H33 2.9555 no .
H64 H34 2.9505 no .
H65 C31 3.5335 no .
H65 C32 3.3451 no .
H65 C73 3.2859 no .
H65 H3 3.3295 no .
H65 H31 3.2906 no .
H65 H32 2.9364 no .
H65 H73 2.5464 no .
H68 F10 3.3460 no 1_565
H68 F12 2.9032 no 1_565
H68 F16 2.8571 no .
H73 F14 3.5497 no 1_455
H73 C31 3.5797 no .
H73 C32 3.4925 no .
H73 C65 3.3930 no .
H73 H31 3.0001 no .
H73 H32 2.8111 no .
H73 H65 2.5464 no .
H75 F19 3.3236 no 2_575
H75 F21 2.8403 no 2_575
H75 H76 3.1267 no 2_575
H76 F17 3.4579 no 2_675
H76 C76 3.4743 no 2_575
H76 H75 3.1267 no 2_575
H76 H76 2.7591 no 2_575
H78 F17 3.1303 no 2_675
H78 F18 3.0650 no 2_675
H78 C55 3.5074 no .
H78 C58 3.5184 no .
H78 C59 3.3331 no .
H78 C60 3.3208 no .
H78 H53 3.3963 no .
H79 F3 2.7074 no 2_665
H79 F18 2.7073 no 2_675
H79 F19 3.2155 no 2_575
H79 C58 3.1817 no .
H79 C59 3.4971 no .
H79 H58 3.0323 no .
H79 H59 3.5820 no .
H79 H85 2.7845 no 2_565
H80 F2 3.3290 no 2_665
H80 F3 3.4912 no 2_665
H80 F20 3.3230 no 2_575
H80 C62 3.1442 no 2_565
H80 C63 3.2754 no 2_565
H80 C85 3.5241 no 2_565
H80 H60 3.4247 no 2_565
H80 H62 3.1971 no 2_565
H80 H63 3.4099 no 2_565
H80 H85 2.6427 no 2_565
H81 C55 3.3250 no 1_455
H81 C56 2.9361 no 1_455
H81 C57 3.2215 no 1_455
H81 C60 3.3924 no 2_565
H81 C61 3.1105 no 2_565
H81 C62 3.1627 no 2_565
H81 H56 3.0455 no 1_455
H81 H57 3.5126 no 1_455
H81 H59 3.5241 no 2_565
H81 H60 3.0240 no 2_565
H81 H61 3.1403 no 1_455
H81 H61 2.9005 no 2_565
H81 H62 2.9931 no 2_565
H82 N7 3.0083 no 1_455
H82 C51 3.3098 no 1_455
H82 C52 3.2869 no 1_455
H82 C55 3.3559 no 1_455
H82 C56 3.4910 no 1_455
H82 C61 2.9293 no 1_455
H82 C91 3.2870 no 1_455
H82 H51 3.0812 no 1_455
H82 H56 3.2836 no 1_455
H82 H59 3.2118 no 2_565
H82 H61 2.3137 no 1_455
H84 C59 3.4528 no .
H84 C59 3.4929 no 2_565
H84 C60 2.9250 no .
H84 H59 3.3347 no .
H84 H59 2.5962 no 2_565
H84 H60 2.3441 no .
H85 F2 3.2200 no 1_455
H85 F3 3.3217 no 1_455
H85 C58 3.4629 no 2_565
H85 C59 3.5964 no 2_565
H85 C79 3.0711 no 2_565
H85 C80 2.9972 no 2_565
H85 H58 2.8354 no 2_565
H85 H59 3.1016 no 2_565
H85 H60 3.4787 no .
H85 H79 2.7845 no 2_565
H85 H80 2.6427 no 2_565
H86 F2 2.9696 no 1_455
H86 F3 3.2508 no 1_455
H86 F11 3.2086 no 1_455
H86 N4 2.7090 no 1_455
H86 C16 3.5854 no 1_455
H86 C21 3.4491 no 1_455
H86 C22 3.3808 no 1_455
H86 H17 3.1669 no 1_455
H86 H32 3.3790 no .
H86 H33 2.9319 no .
H86 H58 3.2245 no 2_565
H87 C1 3.5821 no 1_455
H87 C2 2.9340 no 1_455
H87 C3 2.6754 no 1_455
H87 C4 3.1307 no 1_455
H87 C32 3.3967 no .
H87 C33 3.5725 no .
H87 H2 3.1940 no 1_455
H87 H3 2.8031 no 1_455
H87 H4 3.5059 no 1_455
H87 H17 2.8892 no 1_455
H87 H32 2.8471 no .
H87 H33 3.1960 no .
H88 F14 3.4454 no 1_455
H88 N6 2.9178 no 1_455
H88 C3 3.4280 no 1_455
H88 C4 3.2881 no 1_455
H88 C50 3.4539 no 1_455
H88 C51 3.1416 no 1_455
H88 H3 3.2441 no 1_455
H88 H4 2.9988 no 1_455
H88 H32 3.2896 no .
H88 H51 2.4418 no 1_455
H89 C5 3.2097 no 2_676
H89 C6 2.9823 no 2_676
H89 C8 3.2275 no 2_676
H89 C9 3.3883 no 2_676
H89 C11 3.3714 no 1_455
H89 C12 3.1772 no 1_455
H89 H5 3.0579 no 2_676
H89 H6 3.0425 no 1_455
H89 H6 2.6433 no 2_676
H89 H8 3.1407 no 2_676
H89 H9 3.3945 no 2_676
H89 H11 3.5648 no 1_455
H89 H12 3.2372 no 1_455

loop_
_geom_torsion_atom_site_label_1
_geom_torsion_atom_site_label_2
_geom_torsion_atom_site_label_3
_geom_torsion_atom_site_label_4
_geom_torsion
_geom_torsion_publ_flag
C23 N1 C28 C29 47.13(18) no
C23 N1 C28 C33 -131.41(13) no
C28 N1 C23 C24 -138.48(13) no
C28 N1 C23 C27 39.50(17) no
C23 N1 C35 C34 -148.57(12) no
C23 N1 C35 C36 33.10(18) no
C35 N1 C23 C24 33.09(18) no
C35 N1 C23 C27 -148.93(12) no
C28 N1 C35 C34 22.77(18) no
C28 N1 C35 C36 -155.55(11) no
C35 N1 C28 C29 -124.53(13) no
C35 N1 C28 C33 56.93(18) no
C39 N2 C43 C42 -1.14(19) no
C39 N2 C43 C44 175.02(10) no
C43 N2 C39 C34 179.68(10) no
C43 N2 C39 C38 -0.35(17) no
C1 N3 C7 C8 38.33(17) no
C1 N3 C7 C12 -139.72(13) no
C7 N3 C1 C2 -127.87(13) no
C7 N3 C1 C6 50.50(18) no
C1 N3 C92 C13 -152.53(11) no
C1 N3 C92 C17 25.36(18) no
C92 N3 C1 C2 55.91(18) no
C92 N3 C1 C6 -125.71(13) no
C7 N3 C92 C13 31.42(18) no
C7 N3 C92 C17 -150.70(12) no
C92 N3 C7 C8 -145.52(12) no
C92 N3 C7 C12 36.43(18) no
C16 N4 C21 C20 -0.68(19) no
C16 N4 C21 C22 175.80(10) no
C21 N4 C16 C15 -0.22(18) no
C21 N4 C16 C17 -179.71(11) no
C74 N5 C77 C78 46.5(2) no
C74 N5 C77 C82 -135.58(14) no
C77 N5 C74 C73 -147.83(14) no
C77 N5 C74 C75 34.6(2) no
C74 N5 C83 C84 -116.29(14) no
C74 N5 C83 C88 64.60(18) no
C83 N5 C74 C73 15.3(3) no
C83 N5 C74 C75 -162.34(12) no
C77 N5 C83 C84 47.43(17) no
C77 N5 C83 C88 -131.67(13) no
C83 N5 C77 C78 -117.23(15) no
C83 N5 C77 C82 60.69(19) no
C46 N6 C50 C49 -1.6(3) no
C46 N6 C50 C51 178.19(13) no
C50 N6 C46 C45 174.48(12) no
C50 N6 C46 C47 -1.6(3) no
C52 N7 C55 C56 25.8(3) no
C52 N7 C55 C60 -156.40(13) no
C55 N7 C52 C51 -149.72(14) no
C55 N7 C52 C53 32.3(2) no
C52 N7 C91 C61 -120.52(14) no
C52 N7 C91 C65 61.55(17) no
C91 N7 C52 C51 27.7(2) no
C91 N7 C52 C53 -150.24(13) no
C55 N7 C91 C61 57.07(17) no
C55 N7 C91 C65 -120.86(13) no
C91 N7 C55 C56 -151.72(13) no
C91 N7 C55 C60 26.1(2) no
C67 N8 C72 C71 0.3(2) no
C67 N8 C72 C73 -179.64(12) no
C72 N8 C67 C66 177.51(11) no
C72 N8 C67 C68 0.6(3) no
N3 C1 C2 C3 176.72(12) no
N3 C1 C6 C5 -177.46(12) no
C2 C1 C6 C5 0.9(3) no
C6 C1 C2 C3 -1.7(3) no
C1 C2 C3 C4 1.2(3) no
C2 C3 C4 C5 0.0(3) no
C3 C4 C5 C6 -0.8(3) no
C4 C5 C6 C1 0.3(3) no
N3 C7 C8 C9 -177.43(12) no
N3 C7 C12 C11 178.66(11) no
C8 C7 C12 C11 0.6(2) no
C12 C7 C8 C9 0.6(2) no
C7 C8 C9 C10 -1.2(3) no
C8 C9 C10 C11 0.5(3) no
C9 C10 C11 C12 0.8(3) no
C10 C11 C12 C7 -1.4(2) no
C14 C13 C92 N3 179.53(12) no
C14 C13 C92 C17 1.59(19) no
C92 C13 C14 C15 -1.0(2) no
C13 C14 C15 C16 -0.65(19) no
C13 C14 C15 C19 -179.25(12) no
C14 C15 C16 N4 -177.80(11) no
C14 C15 C16 C17 1.67(18) no
C14 C15 C19 C18 -1.2(2) no
C14 C15 C19 C20 177.83(12) no
C16 C15 C19 C18 -179.82(11) no
C16 C15 C19 C20 -0.78(18) no
C19 C15 C16 N4 0.92(18) no
C19 C15 C16 C17 -179.60(11) no
N4 C16 C17 C92 178.41(11) no
C15 C16 C17 C92 -1.09(19) no
C16 C17 C92 N3 -178.44(11) no
C16 C17 C92 C13 -0.54(19) no
F4 C18 C19 C15 57.92(15) no
F4 C18 C19 C20 -121.13(13) no
F5 C18 C19 C15 -61.61(18) no
F5 C18 C19 C20 119.35(14) no
F6 C18 C19 C15 178.47(11) no
F6 C18 C19 C20 -0.57(18) no
C15 C19 C20 C21 -0.01(19) no
C18 C19 C20 C21 179.03(11) no
C19 C20 C21 N4 0.8(2) no
C19 C20 C21 C22 -175.57(11) no
N4 C21 C22 F1 150.28(12) no
N4 C21 C22 F2 30.40(19) no
N4 C21 C22 F3 -88.65(16) no
C20 C21 C22 F1 -33.01(17) no
C20 C21 C22 F2 -152.89(13) no
C20 C21 C22 F3 88.06(18) no
N1 C23 C24 C25 179.55(11) no
N1 C23 C27 C89 -178.46(11) no
C24 C23 C27 C89 -0.4(2) no
C27 C23 C24 C25 1.6(2) no
C23 C24 C25 C26 -1.5(2) no
C24 C25 C26 C89 0.3(3) no
C25 C26 C89 C27 0.9(3) no
C23 C27 C89 C26 -0.8(3) no
N1 C28 C29 C30 -178.05(12) no
N1 C28 C33 C32 178.06(12) no
C29 C28 C33 C32 -0.5(3) no
C33 C28 C29 C30 0.5(3) no
C28 C29 C30 C31 -0.3(3) no
C29 C30 C31 C32 0.2(3) no
C30 C31 C32 C33 -0.2(3) no
C31 C32 C33 C28 0.3(3) no
C35 C34 C39 N2 178.89(11) no
C35 C34 C39 C38 -1.08(18) no
C39 C34 C35 N1 -179.99(11) no
C39 C34 C35 C36 -1.66(19) no
N1 C35 C36 C37 -178.79(11) no
C34 C35 C36 C37 2.84(19) no
C35 C36 C37 C38 -1.2(2) no
C36 C37 C38 C39 -1.51(19) no
C36 C37 C38 C41 179.51(12) no
C37 C38 C39 N2 -177.32(11) no
C37 C38 C39 C34 2.65(17) no
C37 C38 C41 C40 -2.3(2) no
C37 C38 C41 C42 177.22(12) no
C39 C38 C41 C40 178.69(10) no
C39 C38 C41 C42 -1.76(18) no
C41 C38 C39 N2 1.76(18) no
C41 C38 C39 C34 -178.28(11) no
F7 C40 C41 C38 -60.56(18) no
F7 C40 C41 C42 119.89(14) no
F8 C40 C41 C38 58.79(16) no
F8 C40 C41 C42 -120.76(13) no
F9 C40 C41 C38 179.56(11) no
F9 C40 C41 C42 0.01(18) no
C38 C41 C42 C43 0.46(19) no
C40 C41 C42 C43 -179.99(11) no
C41 C42 C43 N2 1.1(2) no
C41 C42 C43 C44 -174.94(11) no
N2 C43 C44 F10 151.81(11) no
N2 C43 C44 F11 30.22(18) no
N2 C43 C44 F12 -89.25(14) no
C42 C43 C44 F10 -31.79(16) no
C42 C43 C44 F11 -153.37(13) no
C42 C43 C44 F12 87.15(17) no
F13 C45 C46 N6 -90.24(17) no
F13 C45 C46 C47 86.09(17) no
F14 C45 C46 N6 29.2(2) no
F14 C45 C46 C47 -154.50(13) no
F15 C45 C46 N6 150.03(13) no
F15 C45 C46 C47 -33.6(2) no
N6 C46 C47 C48 2.4(3) no
C45 C46 C47 C48 -173.53(13) no
C46 C47 C48 C49 0.0(3) no
C46 C47 C48 C90 -178.88(13) no
C47 C48 C49 C50 -2.9(3) no
C47 C48 C49 C54 176.62(14) no
C47 C48 C90 F16 -122.50(15) no
C47 C48 C90 F17 117.99(15) no
C47 C48 C90 F18 -1.9(3) no
C49 C48 C90 F16 58.60(18) no
C49 C48 C90 F17 -60.9(2) no
C49 C48 C90 F18 179.17(14) no
C90 C48 C49 C50 176.02(13) no
C90 C48 C49 C54 -4.5(3) no
C48 C49 C50 N6 3.8(3) no
C48 C49 C50 C51 -176.02(13) no
C48 C49 C54 C53 177.74(14) no
C50 C49 C54 C53 -2.8(3) no
C54 C49 C50 N6 -175.74(13) no
C54 C49 C50 C51 4.4(3) no
N6 C50 C51 C52 178.98(13) no
C49 C50 C51 C52 -1.2(3) no
C50 C51 C52 N7 178.29(13) no
C50 C51 C52 C53 -3.7(3) no
N7 C52 C53 C54 -176.54(13) no
C51 C52 C53 C54 5.4(3) no
C52 C53 C54 C49 -2.1(3) no
N7 C55 C56 C57 -179.45(13) no
N7 C55 C60 C59 -179.43(13) no
C56 C55 C60 C59 -1.5(3) no
C60 C55 C56 C57 2.7(3) no
C55 C56 C57 C58 -1.7(3) no
C56 C57 C58 C59 -0.5(3) no
C57 C58 C59 C60 1.7(3) no
C58 C59 C60 C55 -0.7(3) no
C62 C61 C91 N7 -177.73(11) no
C62 C61 C91 C65 0.18(18) no
C91 C61 C62 C63 0.23(19) no
C61 C62 C63 C64 -0.2(2) no
C62 C63 C64 C65 -0.3(2) no
C63 C64 C65 C91 0.7(2) no
C64 C65 C91 N7 177.29(11) no
C64 C65 C91 C61 -0.65(19) no
F22 C66 C67 N8 -84.49(18) no
F22 C66 C67 C68 92.62(18) no
F23 C66 C67 N8 155.69(14) no
F23 C66 C67 C68 -27.2(2) no
F24 C66 C67 N8 35.7(2) no
F24 C66 C67 C68 -147.21(14) no
N8 C67 C68 C69 -0.9(3) no
C66 C67 C68 C69 -177.71(13) no
C67 C68 C69 C70 179.82(13) no
C67 C68 C69 C71 0.4(3) no
C68 C69 C70 F19 -120.88(15) no
C68 C69 C70 F20 -0.4(3) no
C68 C69 C70 F21 119.75(15) no
C68 C69 C71 C72 0.4(3) no
C68 C69 C71 C76 179.82(14) no
C70 C69 C71 C72 -179.04(13) no
C70 C69 C71 C76 0.4(3) no
C71 C69 C70 F19 58.58(18) no
C71 C69 C70 F20 179.08(14) no
C71 C69 C70 F21 -60.79(19) no
C69 C71 C72 N8 -0.8(2) no
C69 C71 C72 C73 179.16(12) no
C69 C71 C76 C75 -179.37(14) no
C72 C71 C76 C75 0.0(3) no
C76 C71 C72 N8 179.77(13) no
C76 C71 C72 C73 -0.3(2) no
N8 C72 C73 C74 -179.37(12) no
C71 C72 C73 C74 0.7(3) no
C72 C73 C74 N5 -178.41(13) no
C72 C73 C74 C75 -0.8(3) no
N5 C74 C75 C76 178.23(13) no
C73 C74 C75 C76 0.5(3) no
C74 C75 C76 C71 -0.2(3) no
N5 C77 C78 C79 177.90(13) no
N5 C77 C82 C81 -176.82(13) no
C78 C77 C82 C81 1.1(3) no
C82 C77 C78 C79 0.0(3) no
C77 C78 C79 C80 -0.9(3) no
C78 C79 C80 C81 0.6(3) no
C79 C80 C81 C82 0.6(3) no
C80 C81 C82 C77 -1.4(3) no
N5 C83 C84 C85 -178.30(10) no
N5 C83 C88 C87 177.56(10) no
C84 C83 C88 C87 -1.54(19) no
C88 C83 C84 C85 0.81(19) no
C83 C84 C85 C86 0.4(2) no
C84 C85 C86 C87 -0.9(2) no
C85 C86 C87 C88 0.1(2) no
C86 C87 C88 C83 1.1(2) no
